data_4122791
loop_
_publ_author_name
'Okamura, Taka-Aki'
'Furuya, Ryosuke'
'Onitsuka, Kiyotaka'

_publ_section_title
;
 Regulation of the Hydrolytic Activity of Mg(2+)-Dependent Phosphatase
 Models by Intramolecular NH&#x00B7;&#x00B7;&#x00B7;O Hydrogen Bonds.
;
_journal_issue 42
_journal_name_full 'Journal of the American Chemical Society'
_journal_page_first 14639
_journal_page_last 14641
_journal_paper_doi 10.1021/ja509006x
_journal_volume 136
_journal_year 2014
_chemical_formula_moiety 'C106 H152 Mg N2 O24'
_chemical_formula_sum 'C106 H152 Mg N2 O24'
_chemical_formula_weight 1862.60
_chemical_name_systematic
; 
[{(t-BuC6H4)3CCONHC6H4COO}2Mg(H2O)4]-7(dioxane) 
;
_space_group_crystal_system triclinic
_space_group_IT_number 2
_space_group_name_Hall '-P 1'
_space_group_name_H-M_alt 'P -1'
_symmetry_space_group_name_Hall '-P 1'
_symmetry_space_group_name_H-M 'P -1'
_atom_sites_solution_hydrogens mixed
_audit_creation_date 2014-08-25
_audit_creation_method SHELXL-2014/6
_cell_angle_alpha 84.653(6)
_cell_angle_beta 85.433(6)
_cell_angle_gamma 81.963(6)
_cell_formula_units_Z 2
_cell_length_a 11.074(3)
_cell_length_b 16.485(5)
_cell_length_c 28.872(9)
_cell_measurement_reflns_used 2977
_cell_measurement_temperature 200
_cell_measurement_theta_max 27.45
_cell_measurement_theta_min 3.08
_cell_volume 5184(3)
_computing_cell_refinement 'RAPID AUTO (Rigaku, 2006)'
_computing_data_collection 'RAPID AUTO (Rigaku, 2006)'
_computing_data_reduction 'RAPID AUTO (Rigaku, 2006)'
_computing_molecular_graphics 'CrystalStructure 4.0 (Rigaku, 2010)'
_computing_publication_material 'CrystalStructure 4.0 (Rigaku, 2010)'
_computing_structure_refinement 'SHELXL-2014/6 (Sheldrick, 2014)'
_computing_structure_solution 'SIR92 (Altomare et al., 1994)'
_diffrn_ambient_temperature 200
_diffrn_detector_area_resol_mean 10.000
_diffrn_measured_fraction_theta_full 0.969
_diffrn_measured_fraction_theta_max 0.997
_diffrn_measurement_device_type 'Rigaku R-AXIS RAPID II'
_diffrn_measurement_method \w
_diffrn_radiation_type MoK\a
_diffrn_radiation_wavelength 0.71075
_diffrn_reflns_av_R_equivalents 0.0955
_diffrn_reflns_av_unetI/netI 0.1320
_diffrn_reflns_Laue_measured_fraction_full 0.969
_diffrn_reflns_Laue_measured_fraction_max 0.997
_diffrn_reflns_limit_h_max 13
_diffrn_reflns_limit_h_min -13
_diffrn_reflns_limit_k_max 19
_diffrn_reflns_limit_k_min -19
_diffrn_reflns_limit_l_max 34
_diffrn_reflns_limit_l_min -34
_diffrn_reflns_number 41452
_diffrn_reflns_point_group_measured_fraction_full 0.969
_diffrn_reflns_point_group_measured_fraction_max 0.997
_diffrn_reflns_theta_full 25.242
_diffrn_reflns_theta_max 25.000
_diffrn_reflns_theta_min 3.008
_diffrn_source
;
 MicroMax-007HF microfocus rotating anode X-ray generator
;
_exptl_absorpt_coefficient_mu 0.089
_exptl_absorpt_correction_T_max 0.9982
_exptl_absorpt_correction_T_min 0.9894
_exptl_absorpt_correction_type multi-scan
_exptl_absorpt_process_details 'ABSCOR (Rigaku, 1995)'
_exptl_crystal_colour colorless
_exptl_crystal_density_diffrn 1.193
_exptl_crystal_density_method 'not measured'
_exptl_crystal_description platelet
_exptl_crystal_F_000 2012
_exptl_crystal_size_max 0.120
_exptl_crystal_size_mid 0.080
_exptl_crystal_size_min 0.020
_refine_diff_density_max 0.377
_refine_diff_density_min -0.214
_refine_diff_density_rms 0.069
_refine_ls_extinction_method none
_refine_ls_goodness_of_fit_ref 1.005
_refine_ls_hydrogen_treatment mixed
_refine_ls_matrix_type full
_refine_ls_number_parameters 1296
_refine_ls_number_reflns 18195
_refine_ls_number_restraints 65
_refine_ls_restrained_S_all 1.013
_refine_ls_R_factor_all 0.2130
_refine_ls_R_factor_gt 0.0814
_refine_ls_shift/su_max 0.000
_refine_ls_shift/su_mean 0.000
_refine_ls_structure_factor_coef Fsqd
_refine_ls_weighting_details 'w=1/[\s^2^(Fo^2^)+(0.0703P)^2^] where P=(Fo^2^+2Fc^2^)/3'
_refine_ls_weighting_scheme calc
_refine_ls_wR_factor_gt 0.1681
_refine_ls_wR_factor_ref 0.2129
_reflns_Friedel_coverage 0.000
_reflns_number_gt 6591
_reflns_number_total 18195
_reflns_threshold_expression 'I > 2\s(I)'
_cod_data_source_file ja509006x_si_002.cif
_cod_data_source_block Mg-L2-7(dioxane)
_cod_depositor_comments 'Adding full bibliography for 4122790--4122793.cif.'
_cod_database_code 4122791
_shelx_space_group_comment
;
The symmetry employed for this shelxl refinement is uniquely defined
by the following loop, which should always be used as a source of
symmetry information in preference to the above space-group names.
They are only intended as comments.
;
_shelx_estimated_absorpt_t_min 0.989
_shelx_estimated_absorpt_t_max 0.998
_shelxl_version_number 2014/6

loop_
_space_group_symop_operation_xyz
'x, y, z'
'-x, -y, -z'

loop_
_atom_site_label
_atom_site_type_symbol
_atom_site_fract_x
_atom_site_fract_y
_atom_site_fract_z
_atom_site_U_iso_or_equiv
_atom_site_adp_type
_atom_site_occupancy
_atom_site_site_symmetry_order
_atom_site_calc_flag
_atom_site_refinement_flags_posn
_atom_site_refinement_flags_adp
_atom_site_refinement_flags_occupancy
_atom_site_disorder_assembly
_atom_site_disorder_group
Mg1 Mg 0.0000 0.0000 1.0000 0.0529(6) Uani 1 2 d S . P . .
Mg2 Mg 1.0000 1.0000 0.5000 0.0601(6) Uani 1 2 d S . P . .
O1 O 0.3951(2) 0.12281(17) 0.76946(9) 0.0600(8) Uani 1 1 d . . . . .
O2 O 0.6169(2) 0.88219(17) 0.73193(10) 0.0614(9) Uani 1 1 d . . . . .
O3 O -0.0436(2) -0.11999(19) 1.00208(10) 0.0571(9) Uani 1 1 d D . . . .
H3 H -0.091(3) -0.122(3) 1.0252(10) 0.069 Uiso 1 1 d D U . . .
H4 H 0.006(4) -0.163(2) 1.0038(14) 0.069 Uiso 1 1 d . U . . .
O4 O 0.1364(3) -0.0385(2) 1.04747(11) 0.0623(10) Uani 1 1 d . . . . .
H5 H 0.207(4) -0.030(3) 1.0389(14) 0.075 Uiso 1 1 d . U . . .
H6 H 0.120(4) -0.016(3) 1.0726(15) 0.075 Uiso 1 1 d . U . . .
O5 O 0.9613(3) 0.8795(2) 0.50415(11) 0.0661(10) Uani 1 1 d . . . . .
H7 H 0.907(4) 0.866(3) 0.5232(15) 0.079 Uiso 1 1 d . U . . .
H8 H 1.010(4) 0.840(3) 0.5077(16) 0.079 Uiso 1 1 d . U . . .
O6 O 0.8657(3) 1.0318(2) 0.45118(11) 0.0730(10) Uani 1 1 d D . . . .
H9 H 0.794(2) 1.021(3) 0.4616(15) 0.088 Uiso 1 1 d D U . . .
H10 H 0.881(4) 1.003(2) 0.4288(12) 0.088 Uiso 1 1 d D U . . .
O11 O 0.1306(2) -0.02672(16) 0.94790(9) 0.0588(8) Uani 1 1 d . . . . .
O12 O 0.1918(3) 0.09343(19) 0.92407(10) 0.0734(10) Uani 1 1 d . . . . .
O21 O 0.8647(2) 1.02798(17) 0.55063(9) 0.0636(9) Uani 1 1 d . . . . .
O22 O 0.7997(3) 0.9079(2) 0.57404(10) 0.0705(9) Uani 1 1 d . . . . .
O31 O 0.8703(3) 0.2620(2) 0.98174(13) 0.0869(11) Uani 1 1 d . . . . .
O32 O 0.6299(3) 0.3218(3) 0.96288(14) 0.1014(13) Uani 1 1 d . . . . .
O41 O 0.6162(3) 0.0119(3) 0.97849(12) 0.0885(11) Uani 1 1 d . . . . .
O51 O 0.1289(3) 0.7385(3) 0.52351(19) 0.1262(16) Uani 1 1 d D . . . .
O52 O 0.3617(5) 0.6715(4) 0.5419(2) 0.178(2) Uani 1 1 d D . . . .
O61 O 0.3827(3) 0.9880(3) 0.51970(13) 0.0923(11) Uani 1 1 d . . . . .
O71 O 0.8733(3) 0.9807(2) 0.86376(10) 0.0751(9) Uani 1 1 d . . . . .
O72 O 0.9002(4) 0.8072(2) 0.87202(13) 0.1023(12) Uani 1 1 d . . . . .
O81 O 0.1126(3) 0.0466(2) 0.63214(11) 0.0840(10) Uani 1 1 d . . . . .
O82 O 0.0919(7) 0.2181(3) 0.62255(18) 0.149(2) Uani 1 1 d . . . . .
O91 O 0.0524(5) 0.5746(3) 0.80538(16) 0.1432(18) Uani 1 1 d . . . . .
O92 O 0.1705(4) 0.5706(3) 0.88808(15) 0.1281(15) Uani 1 1 d . . . . .
O101 O 0.8925(4) 0.4383(3) 0.69887(17) 0.1183(15) Uani 1 1 d D U . . .
O102 O 1.0830(10) 0.4953(9) 0.6454(5) 0.119(5) Uani 0.506(13) 1 d D U P A 1
O103 O 1.0436(17) 0.4792(12) 0.6235(6) 0.157(6) Uani 0.494(13) 1 d D U P A 2
N1 N 0.3262(3) 0.1003(2) 0.84473(11) 0.0500(10) Uani 1 1 d D . . . .
H1 H 0.285(3) 0.118(2) 0.8684(9) 0.060 Uiso 1 1 d D U . . .
N2 N 0.6733(3) 0.9021(2) 0.65490(12) 0.0476(9) Uani 1 1 d D . . . .
H2 H 0.717(3) 0.877(2) 0.6326(9) 0.057 Uiso 1 1 d D U . . .
C1 C 0.1992(4) 0.0175(3) 0.92320(15) 0.0545(12) Uani 1 1 d . . . . .
C2 C 0.7951(4) 0.9841(3) 0.57533(15) 0.0564(12) Uani 1 1 d . . . . .
C11 C 0.2959(3) -0.0263(3) 0.89127(14) 0.0496(11) Uani 1 1 d . . . . .
C12 C 0.3592(3) 0.0148(3) 0.85384(13) 0.0452(11) Uani 1 1 d . . . . .
C13 C 0.4515(3) -0.0290(3) 0.82749(14) 0.0509(12) Uani 1 1 d . . . . .
H11 H 0.4959 -0.0013 0.8028 0.061 Uiso 1 1 calc R U . . .
C14 C 0.4790(3) -0.1125(3) 0.83694(14) 0.0589(13) Uani 1 1 d . . . . .
H12 H 0.5418 -0.1421 0.8184 0.071 Uiso 1 1 calc R U . . .
C15 C 0.4170(4) -0.1544(3) 0.87298(15) 0.0665(14) Uani 1 1 d . . . . .
H13 H 0.4364 -0.2121 0.8792 0.080 Uiso 1 1 calc R U . . .
C16 C 0.3265(4) -0.1105(3) 0.89975(14) 0.0594(13) Uani 1 1 d . . . . .
H14 H 0.2840 -0.1388 0.9247 0.071 Uiso 1 1 calc R U . . .
C17 C 0.3344(3) 0.1465(3) 0.80356(14) 0.0455(11) Uani 1 1 d . . . . .
C18 C 0.2522(3) 0.2317(2) 0.80332(14) 0.0471(11) Uani 1 1 d . . . . .
C21 C 0.6986(3) 1.0274(3) 0.60752(14) 0.0506(11) Uani 1 1 d . . . . .
C22 C 0.6376(3) 0.9866(3) 0.64564(14) 0.0490(11) Uani 1 1 d . . . . .
C23 C 0.5479(3) 1.0315(3) 0.67267(13) 0.0488(11) Uani 1 1 d . . . . .
H15 H 0.5070 1.0046 0.6986 0.059 Uiso 1 1 calc R U . . .
C24 C 0.5175(3) 1.1145(3) 0.66238(14) 0.0561(12) Uani 1 1 d . . . . .
H16 H 0.4555 1.1444 0.6811 0.067 Uiso 1 1 calc R U . . .
C25 C 0.5758(4) 1.1546(3) 0.62540(15) 0.0646(13) Uani 1 1 d . . . . .
H17 H 0.5546 1.2121 0.6185 0.078 Uiso 1 1 calc R U . . .
C26 C 0.6658(4) 1.1109(3) 0.59803(15) 0.0629(13) Uani 1 1 d . . . . .
H18 H 0.7057 1.1389 0.5723 0.075 Uiso 1 1 calc R U . . .
C27 C 0.6725(3) 0.8576(3) 0.69689(15) 0.0473(11) Uani 1 1 d . . . . .
C28 C 0.7568(3) 0.7740(2) 0.69723(14) 0.0458(11) Uani 1 1 d . . . . .
C31 C 0.8266(4) 0.2567(4) 0.93701(18) 0.0897(17) Uani 1 1 d . . . . .
H19 H 0.8695 0.2070 0.9230 0.108 Uiso 1 1 calc R U . . .
H20 H 0.8429 0.3055 0.9160 0.108 Uiso 1 1 calc R U . . .
C32 C 0.6960(5) 0.2524(4) 0.9425(2) 0.111(2) Uani 1 1 d . . . . .
H22 H 0.6655 0.2485 0.9116 0.134 Uiso 1 1 calc R U . . .
H21 H 0.6813 0.2020 0.9624 0.134 Uiso 1 1 calc R U . . .
C33 C 0.6722(5) 0.3255(4) 1.00700(19) 0.0926(18) Uani 1 1 d . . . . .
H23 H 0.6547 0.2762 1.0274 0.111 Uiso 1 1 calc R U . . .
H24 H 0.6284 0.3746 1.0213 0.111 Uiso 1 1 calc R U . . .
C34 C 0.8028(5) 0.3297(4) 1.0036(2) 0.108(2) Uani 1 1 d . . . . .
H26 H 0.8191 0.3815 0.9854 0.129 Uiso 1 1 calc R U . . .
H25 H 0.8308 0.3305 1.0352 0.129 Uiso 1 1 calc R U . . .
C41 C 0.5887(5) -0.0664(4) 0.9959(2) 0.0971(18) Uani 1 1 d . . . . .
H27 H 0.6637 -0.1003 1.0068 0.116 Uiso 1 1 calc R U . . .
H28 H 0.5597 -0.0939 0.9706 0.116 Uiso 1 1 calc R U . . .
C42 C 0.5071(5) 0.0604(4) 0.96476(19) 0.102(2) Uani 1 1 d . . . . .
H30 H 0.4759 0.0358 0.9388 0.123 Uiso 1 1 calc R U . . .
H29 H 0.5249 0.1162 0.9533 0.123 Uiso 1 1 calc R U . . .
C51 C 0.1913(8) 0.6663(8) 0.4997(5) 0.116(5) Uani 0.628(11) 1 d D . P B 1
H31 H 0.1633 0.6155 0.5153 0.139 Uiso 0.628(11) 1 calc R U P B 1
H32 H 0.1696 0.6715 0.4669 0.139 Uiso 0.628(11) 1 calc R U P B 1
C52 C 0.3107(8) 0.6614(6) 0.5011(4) 0.182(4) Uani 0.628(11) 1 d D . P B 1
H34 H 0.3387 0.7028 0.4770 0.218 Uiso 0.628(11) 1 calc R U P B 1
H33 H 0.3465 0.6068 0.4911 0.218 Uiso 0.628(11) 1 calc R U P B 1
C53 C 0.3025(9) 0.7510(7) 0.5581(4) 0.120(5) Uani 0.628(11) 1 d D . P B 1
H35 H 0.3385 0.7626 0.5867 0.143 Uiso 0.628(11) 1 calc R U P B 1
H36 H 0.3138 0.7963 0.5337 0.143 Uiso 0.628(11) 1 calc R U P B 1
C54 C 0.1775(6) 0.7443(6) 0.5673(3) 0.152(3) Uani 0.628(11) 1 d D . P B 1
H38 H 0.1352 0.7931 0.5822 0.183 Uiso 0.628(11) 1 calc R U P B 1
H37 H 0.1666 0.6947 0.5885 0.183 Uiso 0.628(11) 1 calc R U P B 1
C51B C 0.2380(16) 0.7232(10) 0.4913(5) 0.098(7) Uani 0.372(11) 1 d D . P B 2
H31B H 0.2105 0.7194 0.4599 0.118 Uiso 0.372(11) 1 calc R U P B 2
H32B H 0.2825 0.7716 0.4895 0.118 Uiso 0.372(11) 1 calc R U P B 2
C52B C 0.3107(8) 0.6614(6) 0.5011(4) 0.182(4) Uani 0.372(11) 1 d . . P B 2
H34B H 0.3754 0.6537 0.4756 0.218 Uiso 0.372(11) 1 calc R U P B 2
H33B H 0.2677 0.6122 0.5051 0.218 Uiso 0.372(11) 1 calc R U P B 2
C53B C 0.2575(15) 0.6859(10) 0.5829(5) 0.117(7) Uani 0.372(11) 1 d D U P B 2
H35B H 0.2196 0.6351 0.5915 0.140 Uiso 0.372(11) 1 calc R U P B 2
H36B H 0.2921 0.7015 0.6108 0.140 Uiso 0.372(11) 1 calc R U P B 2
C54B C 0.1775(6) 0.7443(6) 0.5673(3) 0.152(3) Uani 0.372(11) 1 d . . P B 2
H38B H 0.2146 0.7959 0.5650 0.183 Uiso 0.372(11) 1 calc R U P B 2
H37B H 0.1080 0.7500 0.5910 0.183 Uiso 0.372(11) 1 calc R U P B 2
C61 C 0.4129(5) 1.0658(4) 0.5067(2) 0.106(2) Uani 1 1 d . . . . .
H39 H 0.4427 1.0879 0.5338 0.127 Uiso 1 1 calc R U . . .
H40 H 0.3390 1.1026 0.4972 0.127 Uiso 1 1 calc R U . . .
C62 C 0.4908(5) 0.9352(4) 0.5326(2) 0.113(2) Uani 1 1 d . . . . .
H42 H 0.4711 0.8787 0.5410 0.136 Uiso 1 1 calc R U . . .
H41 H 0.5219 0.9546 0.5602 0.136 Uiso 1 1 calc R U . . .
C71 C 0.7728(4) 0.9360(3) 0.86224(17) 0.0785(15) Uani 1 1 d . . . . .
H43 H 0.7616 0.9276 0.8294 0.094 Uiso 1 1 calc R U . . .
H44 H 0.6974 0.9684 0.8749 0.094 Uiso 1 1 calc R U . . .
C72 C 0.7924(5) 0.8546(3) 0.88964(18) 0.0869(16) Uani 1 1 d . . . . .
H46 H 0.7996 0.8627 0.9228 0.104 Uiso 1 1 calc R U . . .
H45 H 0.7214 0.8249 0.8878 0.104 Uiso 1 1 calc R U . . .
C73 C 1.0022(5) 0.8528(4) 0.8735(2) 0.1015(19) Uani 1 1 d . . . . .
H47 H 1.0778 0.8205 0.8608 0.122 Uiso 1 1 calc R U . . .
H48 H 1.0134 0.8614 0.9063 0.122 Uiso 1 1 calc R U . . .
C74 C 0.9826(5) 0.9334(4) 0.84618(18) 0.0908(17) Uani 1 1 d . . . . .
H50 H 1.0532 0.9635 0.8482 0.109 Uiso 1 1 calc R U . . .
H49 H 0.9760 0.9252 0.8130 0.109 Uiso 1 1 calc R U . . .
C81 C 0.0011(6) 0.0953(5) 0.6466(2) 0.111(2) Uani 1 1 d . . . . .
H51 H 0.0011 0.1042 0.6801 0.133 Uiso 1 1 calc R U . . .
H52 H -0.0692 0.0662 0.6425 0.133 Uiso 1 1 calc R U . . .
C82 C -0.0103(7) 0.1741(6) 0.6188(3) 0.145(3) Uani 1 1 d . . . . .
H54 H -0.0160 0.1648 0.5857 0.174 Uiso 1 1 calc R U . . .
H53 H -0.0867 0.2081 0.6293 0.174 Uiso 1 1 calc R U . . .
C83 C 0.2006(7) 0.1671(5) 0.6088(2) 0.128(3) Uani 1 1 d . . . . .
H55 H 0.2722 0.1957 0.6117 0.154 Uiso 1 1 calc R U . . .
H56 H 0.1989 0.1564 0.5757 0.154 Uiso 1 1 calc R U . . .
C84 C 0.2128(5) 0.0893(4) 0.6375(2) 0.107(2) Uani 1 1 d . . . . .
H58 H 0.2903 0.0554 0.6281 0.128 Uiso 1 1 calc R U . . .
H57 H 0.2149 0.0998 0.6706 0.128 Uiso 1 1 calc R U . . .
C91 C 0.0155(6) 0.6321(4) 0.8396(3) 0.127(2) Uani 1 1 d . . . . .
H59 H -0.0131 0.6864 0.8237 0.153 Uiso 1 1 calc R U . . .
H60 H -0.0540 0.6139 0.8597 0.153 Uiso 1 1 calc R U . . .
C92 C 0.1096(7) 0.6401(5) 0.8673(3) 0.169(4) Uani 1 1 d . . . . .
H61 H 0.1703 0.6694 0.8478 0.203 Uiso 1 1 calc R U . . .
H62 H 0.0751 0.6759 0.8922 0.203 Uiso 1 1 calc R U . . .
C93 C 0.2058(6) 0.5133(4) 0.8531(3) 0.121(2) Uani 1 1 d . . . . .
H64 H 0.2394 0.4594 0.8683 0.145 Uiso 1 1 calc R U . . .
H63 H 0.2709 0.5334 0.8314 0.145 Uiso 1 1 calc R U . . .
C94 C 0.1027(8) 0.5029(5) 0.8271(3) 0.189(4) Uani 1 1 d . . . . .
H65 H 0.1304 0.4631 0.8035 0.227 Uiso 1 1 calc R U . . .
H66 H 0.0398 0.4797 0.8486 0.227 Uiso 1 1 calc R U . . .
C101 C 0.9359(13) 0.5093(11) 0.7094(8) 0.140(7) Uani 0.506(13) 1 d D U P A 1
H67 H 0.9249 0.5146 0.7434 0.168 Uiso 0.506(13) 1 calc R U P A 1
H68 H 0.8896 0.5582 0.6933 0.168 Uiso 0.506(13) 1 calc R U P A 1
C102 C 1.0655(12) 0.5045(11) 0.6941(7) 0.124(6) Uani 0.506(13) 1 d D U P A 1
H70 H 1.0970 0.5550 0.7010 0.149 Uiso 0.506(13) 1 calc R U P A 1
H69 H 1.1118 0.4571 0.7114 0.149 Uiso 0.506(13) 1 calc R U P A 1
C103 C 1.0289(19) 0.4217(16) 0.6381(12) 0.198(14) Uani 0.506(13) 1 d D U P A 1
H71 H 1.0645 0.3745 0.6587 0.237 Uiso 0.506(13) 1 calc R U P A 1
H72 H 1.0466 0.4080 0.6054 0.237 Uiso 0.506(13) 1 calc R U P A 1
C104 C 0.8957(16) 0.4375(18) 0.6487(6) 0.199(13) Uani 0.506(13) 1 d D U P A 1
H74 H 0.8598 0.4910 0.6337 0.239 Uiso 0.506(13) 1 calc R U P A 1
H73 H 0.8535 0.3931 0.6393 0.239 Uiso 0.506(13) 1 calc R U P A 1
C105 C 0.997(2) 0.4780(15) 0.7043(6) 0.156(10) Uani 0.494(13) 1 d D U P A 2
H67B H 1.0683 0.4360 0.7111 0.187 Uiso 0.494(13) 1 calc R U P A 2
H68B H 0.9807 0.5127 0.7309 0.187 Uiso 0.494(13) 1 calc R U P A 2
C106 C 1.027(2) 0.5298(10) 0.6610(6) 0.121(6) Uani 0.494(13) 1 d D U P A 2
H70B H 0.9593 0.5749 0.6555 0.145 Uiso 0.494(13) 1 calc R U P A 2
H69B H 1.1023 0.5543 0.6640 0.145 Uiso 0.494(13) 1 calc R U P A 2
C107 C 0.9416(17) 0.4347(11) 0.6205(6) 0.140(6) Uani 0.494(13) 1 d D U P A 2
H71B H 0.8664 0.4737 0.6154 0.168 Uiso 0.494(13) 1 calc R U P A 2
H72B H 0.9573 0.3997 0.5940 0.168 Uiso 0.494(13) 1 calc R U P A 2
C108 C 0.926(2) 0.3846(11) 0.6634(5) 0.152(8) Uani 0.494(13) 1 d D U P A 2
H74B H 0.8618 0.3492 0.6614 0.183 Uiso 0.494(13) 1 calc R U P A 2
H73B H 1.0035 0.3488 0.6701 0.183 Uiso 0.494(13) 1 calc R U P A 2
C111 C 0.1243(3) 0.2164(3) 0.79096(13) 0.0445(10) Uani 1 1 d . . . . .
C112 C 0.0888(4) 0.1406(3) 0.79102(16) 0.0677(14) Uani 1 1 d . . . . .
H75 H 0.1466 0.0935 0.7975 0.081 Uiso 1 1 calc R U . . .
C113 C -0.0293(4) 0.1297(3) 0.78186(17) 0.0751(15) Uani 1 1 d . . . . .
H76 H -0.0490 0.0754 0.7817 0.090 Uiso 1 1 calc R U . . .
C114 C -0.1174(3) 0.1949(3) 0.77303(14) 0.0529(12) Uani 1 1 d . . . . .
C115 C -0.0813(4) 0.2706(3) 0.77129(17) 0.0729(15) Uani 1 1 d . . . . .
H77 H -0.1386 0.3177 0.7640 0.087 Uiso 1 1 calc R U . . .
C116 C 0.0373(4) 0.2813(3) 0.77982(16) 0.0705(14) Uani 1 1 d . . . . .
H78 H 0.0585 0.3354 0.7779 0.085 Uiso 1 1 calc R U . . .
C117 C -0.2503(4) 0.1824(3) 0.76715(16) 0.0635(13) Uani 1 1 d . . . . .
C118 C -0.2612(4) 0.0989(3) 0.75202(17) 0.0790(16) Uani 1 1 d . . . . .
H79 H -0.2227 0.0563 0.7742 0.095 Uiso 1 1 calc R U . . .
H80 H -0.3478 0.0928 0.7512 0.095 Uiso 1 1 calc R U . . .
H81 H -0.2203 0.0932 0.7209 0.095 Uiso 1 1 calc R U . . .
C119 C -0.3195(4) 0.1886(4) 0.81492(18) 0.115(2) Uani 1 1 d . . . . .
H82 H -0.3146 0.2423 0.8260 0.138 Uiso 1 1 calc R U . . .
H83 H -0.4054 0.1823 0.8123 0.138 Uiso 1 1 calc R U . . .
H84 H -0.2830 0.1451 0.8370 0.138 Uiso 1 1 calc R U . . .
C120 C -0.3106(4) 0.2471(3) 0.7323(2) 0.116(2) Uani 1 1 d . . . . .
H85 H -0.3044 0.3020 0.7416 0.139 Uiso 1 1 calc R U . . .
H86 H -0.2695 0.2408 0.7013 0.139 Uiso 1 1 calc R U . . .
H87 H -0.3970 0.2404 0.7315 0.139 Uiso 1 1 calc R U . . .
C121 C 0.2474(4) 0.2646(2) 0.85146(14) 0.0459(11) Uani 1 1 d . . . . .
C122 C 0.1399(4) 0.2875(3) 0.87748(16) 0.0577(12) Uani 1 1 d . . . . .
H88 H 0.0644 0.2819 0.8655 0.069 Uiso 1 1 calc R U . . .
C123 C 0.1391(4) 0.3183(3) 0.92035(16) 0.0648(13) Uani 1 1 d . . . . .
H89 H 0.0630 0.3338 0.9369 0.078 Uiso 1 1 calc R U . . .
C124 C 0.2459(4) 0.3270(3) 0.93981(16) 0.0548(12) Uani 1 1 d . . . . .
C125 C 0.3548(4) 0.3018(2) 0.91454(15) 0.0518(11) Uani 1 1 d . . . . .
H90 H 0.4303 0.3063 0.9269 0.062 Uiso 1 1 calc R U . . .
C126 C 0.3554(4) 0.2706(2) 0.87208(15) 0.0528(12) Uani 1 1 d . . . . .
H91 H 0.4315 0.2525 0.8562 0.063 Uiso 1 1 calc R U . . .
C127 C 0.2493(4) 0.3635(3) 0.98642(17) 0.0679(13) Uani 1 1 d . . . . .
C128 C 0.1214(5) 0.3947(4) 1.00607(19) 0.130(2) Uani 1 1 d . . . . .
H92 H 0.0716 0.3496 1.0098 0.155 Uiso 1 1 calc R U . . .
H93 H 0.1263 0.4156 1.0364 0.155 Uiso 1 1 calc R U . . .
H94 H 0.0839 0.4390 0.9846 0.155 Uiso 1 1 calc R U . . .
C129 C 0.3243(4) 0.4342(3) 0.98101(16) 0.0776(15) Uani 1 1 d . . . . .
H95 H 0.4071 0.4151 0.9684 0.093 Uiso 1 1 calc R U . . .
H96 H 0.2860 0.4783 0.9597 0.093 Uiso 1 1 calc R U . . .
H97 H 0.3284 0.4550 1.0115 0.093 Uiso 1 1 calc R U . . .
C130 C 0.3103(5) 0.2960(3) 1.02071(17) 0.1055(19) Uani 1 1 d . . . . .
H98 H 0.2629 0.2495 1.0247 0.127 Uiso 1 1 calc R U . . .
H99 H 0.3936 0.2773 1.0084 0.127 Uiso 1 1 calc R U . . .
H100 H 0.3133 0.3180 1.0509 0.127 Uiso 1 1 calc R U . . .
C131 C 0.3036(3) 0.2910(3) 0.76465(15) 0.0478(11) Uani 1 1 d . . . . .
C132 C 0.2953(3) 0.2791(2) 0.71783(15) 0.0527(11) Uani 1 1 d . . . . .
H101 H 0.2580 0.2340 0.7103 0.063 Uiso 1 1 calc R U . . .
C133 C 0.3398(4) 0.3312(3) 0.68211(15) 0.0574(12) Uani 1 1 d . . . . .
H102 H 0.3336 0.3206 0.6507 0.069 Uiso 1 1 calc R U . . .
C134 C 0.3928(4) 0.3981(3) 0.69123(16) 0.0590(13) Uani 1 1 d . . . . .
C135 C 0.4015(4) 0.4100(3) 0.73745(16) 0.0696(14) Uani 1 1 d . . . . .
H103 H 0.4384 0.4553 0.7450 0.084 Uiso 1 1 calc R U . . .
C136 C 0.3576(4) 0.3575(3) 0.77321(15) 0.0599(12) Uani 1 1 d . . . . .
H104 H 0.3651 0.3679 0.8046 0.072 Uiso 1 1 calc R U . . .
C137 C 0.4450(4) 0.4562(3) 0.65283(17) 0.0697(14) Uani 1 1 d . . . . .
C138 C 0.3993(5) 0.4496(4) 0.60666(17) 0.118(2) Uani 1 1 d . . . . .
H105 H 0.3097 0.4593 0.6089 0.141 Uiso 1 1 calc R U . . .
H106 H 0.4310 0.4906 0.5839 0.141 Uiso 1 1 calc R U . . .
H107 H 0.4268 0.3944 0.5967 0.141 Uiso 1 1 calc R U . . .
C139 C 0.4075(5) 0.5466(3) 0.66436(19) 0.117(2) Uani 1 1 d . . . . .
H108 H 0.4360 0.5539 0.6948 0.140 Uiso 1 1 calc R U . . .
H109 H 0.4445 0.5833 0.6403 0.140 Uiso 1 1 calc R U . . .
H110 H 0.3183 0.5597 0.6653 0.140 Uiso 1 1 calc R U . . .
C140 C 0.5828(5) 0.4418(4) 0.65175(19) 0.139(3) Uani 1 1 d . . . . .
H111 H 0.6091 0.4468 0.6829 0.167 Uiso 1 1 calc R U . . .
H112 H 0.6123 0.3866 0.6423 0.167 Uiso 1 1 calc R U . . .
H113 H 0.6165 0.4827 0.6294 0.167 Uiso 1 1 calc R U . . .
C211 C 0.7568(4) 0.7388(2) 0.64974(15) 0.0517(11) Uani 1 1 d . . . . .
C212 C 0.8611(4) 0.7164(3) 0.62250(18) 0.0735(15) Uani 1 1 d . . . . .
H114 H 0.9380 0.7237 0.6327 0.088 Uiso 1 1 calc R U . . .
C213 C 0.8565(5) 0.6833(3) 0.5805(2) 0.0871(17) Uani 1 1 d . . . . .
H115 H 0.9308 0.6673 0.5629 0.104 Uiso 1 1 calc R U . . .
C214 C 0.7471(5) 0.6728(3) 0.56322(17) 0.0727(15) Uani 1 1 d . . . . .
C215 C 0.6417(4) 0.6965(3) 0.59072(16) 0.0647(13) Uani 1 1 d . . . . .
H116 H 0.5645 0.6902 0.5804 0.078 Uiso 1 1 calc R U . . .
C216 C 0.6464(4) 0.7287(3) 0.63223(16) 0.0586(13) Uani 1 1 d . . . . .
H117 H 0.5721 0.7448 0.6498 0.070 Uiso 1 1 calc R U . . .
C217 C 0.7401(6) 0.6364(4) 0.51651(19) 0.0926(18) Uani 1 1 d . . . . .
C218 C 0.6677(8) 0.7034(4) 0.48422(19) 0.162(3) Uani 1 1 d . . . . .
H118 H 0.5873 0.7207 0.4995 0.194 Uiso 1 1 calc R U . . .
H119 H 0.7128 0.7507 0.4780 0.194 Uiso 1 1 calc R U . . .
H120 H 0.6574 0.6809 0.4548 0.194 Uiso 1 1 calc R U . . .
C219 C 0.8624(7) 0.6102(6) 0.4930(3) 0.208(4) Uani 1 1 d . . . . .
H121 H 0.9094 0.6568 0.4886 0.250 Uiso 1 1 calc R U . . .
H122 H 0.9064 0.5654 0.5124 0.250 Uiso 1 1 calc R U . . .
H123 H 0.8519 0.5911 0.4626 0.250 Uiso 1 1 calc R U . . .
C220 C 0.6680(5) 0.5635(3) 0.52319(16) 0.0957(18) Uani 1 1 d . . . . .
H124 H 0.5875 0.5803 0.5386 0.115 Uiso 1 1 calc R U . . .
H125 H 0.6579 0.5445 0.4927 0.115 Uiso 1 1 calc R U . . .
H126 H 0.7123 0.5188 0.5425 0.115 Uiso 1 1 calc R U . . .
C221 C 0.8867(3) 0.7914(3) 0.70614(14) 0.0511(12) Uani 1 1 d . . . . .
C222 C 0.9233(4) 0.8669(3) 0.69799(17) 0.0733(15) Uani 1 1 d . . . . .
H127 H 0.8662 0.9126 0.6882 0.088 Uiso 1 1 calc R U . . .
C223 C 1.0434(4) 0.8786(3) 0.70374(19) 0.0876(18) Uani 1 1 d . . . . .
H128 H 1.0657 0.9322 0.6971 0.105 Uiso 1 1 calc R U . . .
C224 C 1.1297(4) 0.8170(3) 0.71841(16) 0.0615(13) Uani 1 1 d . . . . .
C225 C 1.0915(4) 0.7423(3) 0.72723(18) 0.0814(16) Uani 1 1 d . . . . .
H129 H 1.1489 0.6970 0.7374 0.098 Uiso 1 1 calc R U . . .
C226 C 0.9725(4) 0.7284(3) 0.72219(17) 0.0790(16) Uani 1 1 d . . . . .
H130 H 0.9500 0.6750 0.7299 0.095 Uiso 1 1 calc R U . . .
C227 C 1.2621(4) 0.8339(3) 0.72218(19) 0.0728(15) Uani 1 1 d . . . . .
C228 C 1.3212(4) 0.8487(4) 0.67240(18) 0.1059(19) Uani 1 1 d . . . . .
H131 H 1.3215 0.7998 0.6555 0.127 Uiso 1 1 calc R U . . .
H132 H 1.2743 0.8960 0.6560 0.127 Uiso 1 1 calc R U . . .
H133 H 1.4054 0.8596 0.6741 0.127 Uiso 1 1 calc R U . . .
C229 C 1.2635(4) 0.9107(3) 0.74704(16) 0.0759(15) Uani 1 1 d . . . . .
H134 H 1.2155 0.9573 0.7305 0.091 Uiso 1 1 calc R U . . .
H135 H 1.2279 0.9025 0.7790 0.091 Uiso 1 1 calc R U . . .
H136 H 1.3479 0.9219 0.7477 0.091 Uiso 1 1 calc R U . . .
C230 C 1.3373(4) 0.7621(3) 0.7485(2) 0.117(2) Uani 1 1 d . . . . .
H137 H 1.3372 0.7119 0.7328 0.141 Uiso 1 1 calc R U . . .
H138 H 1.4215 0.7738 0.7492 0.141 Uiso 1 1 calc R U . . .
H139 H 1.3014 0.7545 0.7805 0.141 Uiso 1 1 calc R U . . .
C231 C 0.7139(3) 0.7130(3) 0.73693(15) 0.0489(11) Uani 1 1 d . . . . .
C232 C 0.6790(4) 0.6386(3) 0.72929(15) 0.0618(13) Uani 1 1 d . . . . .
H140 H 0.6770 0.6248 0.6982 0.074 Uiso 1 1 calc R U . . .
C233 C 0.6468(4) 0.5831(3) 0.76588(16) 0.0729(14) Uani 1 1 d . . . . .
H141 H 0.6235 0.5323 0.7592 0.087 Uiso 1 1 calc R U . . .
C234 C 0.6480(4) 0.6001(3) 0.81165(16) 0.0598(13) Uani 1 1 d . . . . .
C235 C 0.6831(3) 0.6752(3) 0.81952(15) 0.0572(12) Uani 1 1 d . . . . .
H142 H 0.6847 0.6889 0.8507 0.069 Uiso 1 1 calc R U . . .
C236 C 0.7159(3) 0.7306(3) 0.78304(15) 0.0519(12) Uani 1 1 d . . . . .
H143 H 0.7401 0.7811 0.7897 0.062 Uiso 1 1 calc R U . . .
C237 C 0.6180(5) 0.5390(3) 0.85367(17) 0.0697(14) Uani 1 1 d . . . . .
C238 C 0.5766(5) 0.4627(3) 0.83720(16) 0.1004(19) Uani 1 1 d . . . . .
H144 H 0.6406 0.4366 0.8159 0.120 Uiso 1 1 calc R U . . .
H145 H 0.5611 0.4240 0.8642 0.120 Uiso 1 1 calc R U . . .
H146 H 0.5014 0.4786 0.8209 0.120 Uiso 1 1 calc R U . . .
C239 C 0.7316(5) 0.5126(3) 0.87995(17) 0.1004(19) Uani 1 1 d . . . . .
H147 H 0.7961 0.4854 0.8592 0.120 Uiso 1 1 calc R U . . .
H148 H 0.7594 0.5609 0.8909 0.120 Uiso 1 1 calc R U . . .
H149 H 0.7130 0.4742 0.9068 0.120 Uiso 1 1 calc R U . . .
C240 C 0.5218(5) 0.5801(3) 0.88621(18) 0.1051(19) Uani 1 1 d . . . . .
H150 H 0.4471 0.5979 0.8699 0.126 Uiso 1 1 calc R U . . .
H151 H 0.5044 0.5414 0.9130 0.126 Uiso 1 1 calc R U . . .
H152 H 0.5508 0.6281 0.8971 0.126 Uiso 1 1 calc R U . . .

loop_
_atom_site_aniso_label
_atom_site_aniso_U_11
_atom_site_aniso_U_22
_atom_site_aniso_U_33
_atom_site_aniso_U_23
_atom_site_aniso_U_13
_atom_site_aniso_U_12
Mg1 0.0377(11) 0.0644(14) 0.0531(13) -0.0078(11) 0.0168(9) -0.0043(10)
Mg2 0.0445(12) 0.0795(16) 0.0548(13) -0.0105(12) 0.0203(10) -0.0136(11)
O1 0.0527(18) 0.071(2) 0.0482(18) -0.0005(16) 0.0219(15) 0.0040(15)
O2 0.0531(18) 0.071(2) 0.0522(19) -0.0039(17) 0.0182(15) 0.0061(15)
O3 0.0437(19) 0.065(2) 0.058(2) -0.0072(18) 0.0177(15) 0.0004(15)
O4 0.0428(18) 0.078(2) 0.064(2) -0.0141(18) 0.0112(17) -0.0053(17)
O5 0.048(2) 0.082(3) 0.063(2) -0.009(2) 0.0223(16) -0.0076(16)
O6 0.053(2) 0.097(3) 0.068(2) -0.0126(19) 0.0137(19) -0.016(2)
O11 0.0458(17) 0.069(2) 0.0578(19) -0.0087(16) 0.0236(14) -0.0080(15)
O12 0.079(2) 0.058(2) 0.074(2) -0.0047(19) 0.0438(17) -0.0016(17)
O21 0.0530(18) 0.076(2) 0.060(2) -0.0066(17) 0.0230(15) -0.0153(16)
O22 0.072(2) 0.067(2) 0.067(2) -0.0126(19) 0.0348(16) -0.0067(18)
O31 0.062(2) 0.103(3) 0.090(3) -0.024(2) -0.0068(19) 0.0214(19)
O32 0.060(2) 0.145(4) 0.095(3) -0.042(3) -0.007(2) 0.024(2)
O41 0.047(2) 0.122(3) 0.096(3) -0.010(2) 0.0057(18) -0.015(2)
O51 0.075(3) 0.163(4) 0.133(4) -0.035(3) -0.011(3) 0.027(3)
O52 0.119(4) 0.201(6) 0.213(6) -0.095(5) -0.073(4) 0.063(4)
O61 0.049(2) 0.125(3) 0.103(3) -0.020(3) 0.0124(19) -0.018(2)
O71 0.058(2) 0.095(2) 0.074(2) -0.0144(19) 0.0107(17) -0.0214(19)
O72 0.107(3) 0.090(3) 0.110(3) -0.028(2) -0.001(3) -0.005(3)
O81 0.072(2) 0.110(3) 0.074(2) -0.018(2) 0.0131(19) -0.033(2)
O82 0.212(7) 0.108(4) 0.127(4) -0.028(3) 0.023(4) -0.025(4)
O91 0.200(5) 0.093(3) 0.133(4) -0.020(3) -0.069(4) 0.035(3)
O92 0.157(4) 0.113(3) 0.106(3) -0.006(3) -0.027(3) 0.022(3)
O101 0.121(4) 0.092(3) 0.135(4) 0.000(3) 0.020(3) -0.015(3)
O102 0.057(6) 0.136(11) 0.153(11) 0.017(10) 0.010(7) -0.008(6)
O103 0.117(12) 0.252(17) 0.119(10) -0.042(10) 0.023(8) -0.084(12)
N1 0.042(2) 0.060(3) 0.043(2) -0.004(2) 0.0156(16) 0.0000(18)
N2 0.040(2) 0.054(2) 0.046(3) -0.009(2) 0.0130(16) -0.0023(17)
C1 0.039(3) 0.064(3) 0.053(3) 0.005(3) 0.016(2) 0.000(2)
C2 0.051(3) 0.070(3) 0.047(3) -0.008(3) 0.010(2) -0.010(3)
C11 0.039(2) 0.058(3) 0.049(3) -0.001(2) 0.008(2) -0.002(2)
C12 0.036(2) 0.056(3) 0.042(3) -0.007(2) 0.004(2) 0.000(2)
C13 0.032(2) 0.065(3) 0.051(3) -0.006(3) 0.012(2) 0.001(2)
C14 0.040(3) 0.073(3) 0.057(3) -0.007(3) 0.012(2) 0.010(2)
C15 0.059(3) 0.066(3) 0.068(3) -0.003(3) 0.018(3) 0.002(3)
C16 0.054(3) 0.064(3) 0.054(3) -0.001(3) 0.020(2) -0.002(2)
C17 0.032(2) 0.060(3) 0.044(3) -0.009(2) 0.011(2) -0.007(2)
C18 0.034(2) 0.057(3) 0.047(3) -0.001(2) 0.006(2) -0.005(2)
C21 0.039(2) 0.060(3) 0.049(3) -0.009(2) 0.012(2) -0.001(2)
C22 0.031(2) 0.069(3) 0.045(3) -0.007(3) 0.009(2) -0.008(2)
C23 0.039(2) 0.062(3) 0.044(3) -0.010(2) 0.009(2) -0.004(2)
C24 0.043(3) 0.065(3) 0.057(3) -0.010(3) 0.014(2) -0.002(2)
C25 0.063(3) 0.057(3) 0.067(3) -0.006(3) 0.013(3) 0.005(3)
C26 0.055(3) 0.067(3) 0.061(3) 0.000(3) 0.019(2) -0.005(2)
C27 0.033(2) 0.059(3) 0.050(3) -0.008(3) 0.006(2) -0.008(2)
C28 0.029(2) 0.055(3) 0.053(3) -0.009(2) 0.0084(19) -0.007(2)
C31 0.066(4) 0.118(5) 0.081(4) -0.031(3) 0.011(3) 0.005(3)
C32 0.073(4) 0.163(6) 0.107(5) -0.065(5) -0.006(4) -0.013(4)
C33 0.064(4) 0.126(5) 0.084(4) -0.034(4) 0.013(3) 0.007(3)
C34 0.078(4) 0.142(6) 0.104(5) -0.058(4) -0.006(3) 0.013(4)
C41 0.057(4) 0.103(5) 0.133(5) -0.038(4) -0.009(4) 0.004(3)
C42 0.074(4) 0.125(5) 0.107(5) 0.020(4) -0.009(4) -0.028(4)
C51 0.054(7) 0.117(10) 0.178(12) -0.063(9) 0.007(7) 0.006(7)
C52 0.134(8) 0.189(9) 0.228(10) -0.129(8) -0.078(7) 0.067(6)
C53 0.112(10) 0.144(11) 0.106(9) -0.061(8) 0.014(7) -0.010(8)
C54 0.080(5) 0.266(11) 0.097(6) -0.012(6) 0.023(4) 0.007(6)
C51B 0.120(17) 0.093(13) 0.077(11) 0.034(11) -0.011(11) -0.023(13)
C52B 0.134(8) 0.189(9) 0.228(10) -0.129(8) -0.078(7) 0.067(6)
C53B 0.148(15) 0.086(11) 0.116(13) 0.020(10) -0.066(11) -0.001(11)
C54B 0.080(5) 0.266(11) 0.097(6) -0.012(6) 0.023(4) 0.007(6)
C61 0.055(4) 0.111(5) 0.154(6) -0.038(5) -0.006(4) -0.005(4)
C62 0.074(4) 0.133(5) 0.135(6) 0.016(5) -0.018(4) -0.033(4)
C71 0.061(3) 0.099(4) 0.077(4) -0.005(3) 0.007(3) -0.026(3)
C72 0.086(4) 0.095(4) 0.080(4) 0.003(4) 0.002(3) -0.022(3)
C73 0.075(4) 0.108(5) 0.119(5) -0.035(4) 0.002(4) 0.010(4)
C74 0.070(4) 0.115(5) 0.087(4) -0.024(4) 0.015(3) -0.012(3)
C81 0.090(5) 0.150(6) 0.093(5) -0.031(5) 0.026(4) -0.019(4)
C82 0.135(7) 0.167(8) 0.126(6) -0.044(6) 0.011(5) 0.017(6)
C83 0.158(7) 0.155(7) 0.084(5) -0.009(5) 0.018(5) -0.077(6)
C84 0.096(4) 0.142(6) 0.094(4) -0.007(4) 0.007(3) -0.064(4)
C91 0.101(5) 0.108(5) 0.173(7) -0.032(5) -0.045(5) 0.021(4)
C92 0.185(8) 0.156(7) 0.156(7) -0.059(6) -0.091(6) 0.089(6)
C93 0.109(5) 0.106(5) 0.140(6) -0.017(5) -0.013(5) 0.023(4)
C94 0.220(9) 0.116(6) 0.233(10) -0.057(6) -0.120(8) 0.060(6)
C101 0.091(10) 0.111(12) 0.218(16) -0.031(11) 0.050(10) -0.037(10)
C102 0.087(9) 0.097(12) 0.185(15) -0.046(12) 0.046(11) -0.008(7)
C103 0.128(14) 0.26(3) 0.23(3) -0.13(3) 0.078(17) -0.08(2)
C104 0.113(12) 0.38(4) 0.127(9) -0.038(18) 0.058(12) -0.128(19)
C105 0.20(2) 0.18(2) 0.094(9) 0.028(10) -0.061(14) -0.071(18)
C106 0.155(19) 0.085(12) 0.123(12) 0.009(8) -0.020(12) -0.022(10)
C107 0.096(14) 0.206(17) 0.132(9) -0.059(10) 0.027(12) -0.055(12)
C108 0.148(17) 0.147(16) 0.162(14) -0.060(9) 0.084(13) -0.041(12)
C111 0.035(2) 0.050(3) 0.046(3) -0.011(2) 0.0114(19) -0.001(2)
C112 0.049(3) 0.056(3) 0.095(4) -0.002(3) -0.006(2) 0.000(2)
C113 0.043(3) 0.068(3) 0.118(4) -0.011(3) -0.008(3) -0.016(3)
C114 0.032(2) 0.066(3) 0.060(3) -0.017(3) 0.003(2) -0.001(2)
C115 0.047(3) 0.065(3) 0.104(4) -0.011(3) -0.010(3) 0.008(3)
C116 0.051(3) 0.059(3) 0.101(4) -0.008(3) -0.003(3) -0.004(2)
C117 0.035(3) 0.088(4) 0.070(3) -0.020(3) 0.001(2) -0.006(2)
C118 0.048(3) 0.104(4) 0.088(4) -0.011(3) -0.005(3) -0.016(3)
C119 0.046(3) 0.203(7) 0.107(5) -0.078(4) 0.027(3) -0.032(4)
C120 0.066(4) 0.101(4) 0.185(6) 0.002(4) -0.060(4) -0.009(3)
C121 0.035(2) 0.054(3) 0.046(3) -0.006(2) 0.013(2) -0.003(2)
C122 0.040(3) 0.071(3) 0.064(3) -0.022(3) 0.007(2) -0.010(2)
C123 0.050(3) 0.080(3) 0.066(3) -0.031(3) 0.019(3) -0.012(3)
C124 0.048(3) 0.062(3) 0.054(3) -0.013(3) 0.016(2) -0.011(2)
C125 0.041(3) 0.060(3) 0.054(3) -0.010(2) 0.004(2) -0.008(2)
C126 0.035(3) 0.063(3) 0.058(3) -0.011(3) 0.008(2) 0.000(2)
C127 0.069(3) 0.077(4) 0.058(3) -0.015(3) 0.010(3) -0.015(3)
C128 0.075(4) 0.223(7) 0.102(4) -0.099(5) 0.030(3) -0.020(4)
C129 0.093(4) 0.070(3) 0.070(3) -0.018(3) -0.001(3) -0.007(3)
C130 0.172(6) 0.088(4) 0.064(4) -0.007(3) -0.010(4) -0.040(4)
C131 0.034(2) 0.060(3) 0.047(3) -0.006(2) 0.005(2) -0.003(2)
C132 0.054(3) 0.052(3) 0.053(3) -0.017(2) 0.004(2) -0.009(2)
C133 0.066(3) 0.060(3) 0.047(3) -0.007(2) 0.001(2) -0.014(2)
C134 0.052(3) 0.073(3) 0.049(3) 0.008(3) 0.002(2) -0.011(2)
C135 0.079(3) 0.076(3) 0.060(3) -0.003(3) 0.004(3) -0.039(3)
C136 0.061(3) 0.071(3) 0.050(3) -0.009(3) 0.000(2) -0.020(3)
C137 0.070(3) 0.074(4) 0.066(3) 0.007(3) 0.007(3) -0.026(3)
C138 0.168(6) 0.143(5) 0.058(4) 0.027(4) -0.018(4) -0.091(5)
C139 0.155(6) 0.102(5) 0.098(5) 0.016(4) -0.003(4) -0.052(4)
C140 0.081(4) 0.215(7) 0.112(5) 0.076(5) 0.013(3) -0.055(4)
C211 0.047(3) 0.055(3) 0.052(3) -0.007(2) 0.012(2) -0.007(2)
C212 0.046(3) 0.093(4) 0.083(4) -0.035(3) 0.023(3) -0.012(3)
C213 0.066(4) 0.114(5) 0.086(4) -0.051(4) 0.040(3) -0.025(3)
C214 0.095(4) 0.071(4) 0.054(3) -0.012(3) 0.015(3) -0.024(3)
C215 0.068(3) 0.073(3) 0.052(3) -0.012(3) 0.006(3) -0.007(3)
C216 0.047(3) 0.069(3) 0.057(3) -0.011(3) 0.014(2) -0.004(2)
C217 0.132(5) 0.095(5) 0.059(4) -0.030(3) 0.027(3) -0.044(4)
C218 0.344(11) 0.097(5) 0.059(4) -0.011(4) -0.015(5) -0.077(6)
C219 0.174(7) 0.325(12) 0.160(7) -0.175(7) 0.093(6) -0.104(8)
C220 0.145(5) 0.081(4) 0.062(3) -0.021(3) 0.000(3) -0.013(4)
C221 0.032(2) 0.066(3) 0.055(3) -0.006(2) 0.006(2) -0.008(2)
C222 0.039(3) 0.070(3) 0.112(4) -0.005(3) -0.012(3) -0.012(2)
C223 0.049(3) 0.071(3) 0.144(5) 0.009(3) -0.017(3) -0.016(3)
C224 0.038(3) 0.073(3) 0.075(3) -0.019(3) 0.000(2) -0.009(3)
C225 0.038(3) 0.073(4) 0.131(5) -0.010(3) -0.009(3) 0.003(3)
C226 0.045(3) 0.070(3) 0.120(4) 0.003(3) -0.009(3) -0.007(3)
C227 0.036(3) 0.091(4) 0.094(4) -0.015(3) -0.006(3) -0.009(3)
C228 0.050(3) 0.163(6) 0.113(5) -0.063(4) 0.021(3) -0.025(3)
C229 0.049(3) 0.095(4) 0.089(4) -0.020(3) 0.000(3) -0.023(3)
C230 0.051(3) 0.107(4) 0.200(7) -0.017(5) -0.037(4) -0.014(3)
C231 0.033(2) 0.059(3) 0.053(3) -0.006(3) 0.004(2) -0.003(2)
C232 0.071(3) 0.072(3) 0.047(3) -0.011(3) 0.000(2) -0.023(3)
C233 0.097(4) 0.071(3) 0.058(3) -0.008(3) 0.002(3) -0.040(3)
C234 0.061(3) 0.067(3) 0.052(3) -0.007(3) 0.001(2) -0.013(2)
C235 0.045(3) 0.074(3) 0.052(3) -0.007(3) 0.004(2) -0.006(2)
C236 0.042(2) 0.061(3) 0.051(3) -0.006(3) 0.009(2) -0.003(2)
C237 0.086(4) 0.068(3) 0.056(3) -0.005(3) 0.000(3) -0.018(3)
C238 0.164(5) 0.094(4) 0.053(3) 0.003(3) -0.004(3) -0.060(4)
C239 0.125(5) 0.098(4) 0.078(4) 0.016(3) -0.019(3) -0.024(4)
C240 0.135(5) 0.106(4) 0.075(4) 0.001(4) 0.021(4) -0.039(4)

loop_
_atom_type_symbol
_atom_type_description
_atom_type_scat_dispersion_real
_atom_type_scat_dispersion_imag
_atom_type_scat_source
C C 0.0033 0.0016 'International Tables Vol C Tables 4.2.6.8 and 6.1.1.4'
H H 0.0000 0.0000 'International Tables Vol C Tables 4.2.6.8 and 6.1.1.4'
Mg Mg 0.0486 0.0363 'International Tables Vol C Tables 4.2.6.8 and 6.1.1.4'
N N 0.0061 0.0033 'International Tables Vol C Tables 4.2.6.8 and 6.1.1.4'
O O 0.0106 0.0060 'International Tables Vol C Tables 4.2.6.8 and 6.1.1.4'

loop_
_geom_angle_atom_site_label_1
_geom_angle_atom_site_label_2
_geom_angle_atom_site_label_3
_geom_angle
_geom_angle_site_symmetry_1
_geom_angle_site_symmetry_3
O11 Mg1 O11 180.00(10) 2_557 .
O11 Mg1 O3 89.30(11) 2_557 2_557
O11 Mg1 O3 90.69(11) . 2_557
O11 Mg1 O3 90.69(11) 2_557 .
O11 Mg1 O3 89.31(11) . .
O3 Mg1 O3 180.0 2_557 .
O11 Mg1 O4 92.56(11) 2_557 .
O11 Mg1 O4 87.44(11) . .
O3 Mg1 O4 89.09(12) 2_557 .
O3 Mg1 O4 90.91(12) . .
O11 Mg1 O4 87.44(11) 2_557 2_557
O11 Mg1 O4 92.56(11) . 2_557
O3 Mg1 O4 90.91(12) 2_557 2_557
O3 Mg1 O4 89.09(12) . 2_557
O4 Mg1 O4 180.00(18) . 2_557
O11 Mg1 H3 71.4(7) 2_557 .
O11 Mg1 H3 108.6(7) . .
O3 Mg1 H3 160.5(7) 2_557 .
O3 Mg1 H3 19.5(7) . .
O4 Mg1 H3 88.9(9) . .
O4 Mg1 H3 91.1(9) 2_557 .
O21 Mg2 O21 180.00(15) . 2_776
O21 Mg2 O5 90.54(12) . .
O21 Mg2 O5 89.46(11) 2_776 .
O21 Mg2 O5 89.46(11) . 2_776
O21 Mg2 O5 90.54(12) 2_776 2_776
O5 Mg2 O5 180.0 . 2_776
O21 Mg2 O6 92.80(11) . 2_776
O21 Mg2 O6 87.20(12) 2_776 2_776
O5 Mg2 O6 91.42(13) . 2_776
O5 Mg2 O6 88.58(13) 2_776 2_776
O21 Mg2 O6 87.20(12) . .
O21 Mg2 O6 92.80(11) 2_776 .
O5 Mg2 O6 88.58(13) . .
O5 Mg2 O6 91.43(13) 2_776 .
O6 Mg2 O6 180.00(12) 2_776 .
Mg1 O3 H3 102(3) . .
Mg1 O3 H4 126(3) . .
H3 O3 H4 107(4) . .
Mg1 O4 H5 117(3) . .
Mg1 O4 H6 111(3) . .
H5 O4 H6 105(4) . .
Mg2 O5 H7 119(3) . .
Mg2 O5 H8 125(3) . .
H7 O5 H8 99(4) . .
Mg2 O6 H9 114(3) . .
Mg2 O6 H10 110(3) . .
H9 O6 H10 102(5) . .
C1 O11 Mg1 131.6(3) . .
C2 O21 Mg2 131.8(3) . .
C34 O31 C31 110.3(4) . .
C33 O32 C32 108.5(4) . .
C41 O41 C42 108.6(4) . .
C54B O51 C51B 103.9(9) . .
C54 O51 C51 112.0(7) . .
C52 O52 C53 107.0(6) . .
C52B O52 C53B 110.3(8) . .
C61 O61 C62 108.7(4) . .
C71 O71 C74 109.4(4) . .
C72 O72 C73 108.8(4) . .
C84 O81 C81 109.4(5) . .
C83 O82 C82 108.1(6) . .
C94 O91 C91 108.7(5) . .
C92 O92 C93 108.2(5) . .
C108 O101 C105 106.7(15) . .
C101 O101 C104 108.7(14) . .
C102 O102 C103 105.8(15) . .
C106 O103 C107 112.7(15) . .
C17 N1 C12 128.5(4) . .
C17 N1 H1 122(3) . .
C12 N1 H1 108(3) . .
C27 N2 C22 127.8(4) . .
C27 N2 H2 114(2) . .
C22 N2 H2 116(2) . .
O12 C1 O11 124.1(4) . .
O12 C1 C11 119.4(4) . .
O11 C1 C11 116.5(4) . .
O22 C2 O21 124.5(4) . .
O22 C2 C21 118.3(4) . .
O21 C2 C21 117.2(4) . .
C16 C11 C12 118.4(4) . .
C16 C11 C1 118.5(4) . .
C12 C11 C1 123.1(4) . .
C13 C12 N1 122.0(3) . .
C13 C12 C11 119.7(4) . .
N1 C12 C11 118.3(4) . .
C14 C13 C12 120.1(4) . .
C14 C13 H11 120.0 . .
C12 C13 H11 120.0 . .
C13 C14 C15 121.2(4) . .
C13 C14 H12 119.4 . .
C15 C14 H12 119.4 . .
C16 C15 C14 118.7(4) . .
C16 C15 H13 120.7 . .
C14 C15 H13 120.7 . .
C15 C16 C11 121.8(4) . .
C15 C16 H14 119.1 . .
C11 C16 H14 119.1 . .
O1 C17 N1 123.4(4) . .
O1 C17 C18 123.0(3) . .
N1 C17 C18 113.6(3) . .
C121 C18 C131 111.8(4) . .
C121 C18 C111 111.5(3) . .
C131 C18 C111 108.7(3) . .
C121 C18 C17 109.5(3) . .
C131 C18 C17 109.0(3) . .
C111 C18 C17 106.1(3) . .
C26 C21 C22 118.7(4) . .
C26 C21 C2 117.8(4) . .
C22 C21 C2 123.4(4) . .
C23 C22 N2 123.1(3) . .
C23 C22 C21 119.2(4) . .
N2 C22 C21 117.7(4) . .
C24 C23 C22 120.7(4) . .
C24 C23 H15 119.7 . .
C22 C23 H15 119.7 . .
C25 C24 C23 120.6(4) . .
C25 C24 H16 119.7 . .
C23 C24 H16 119.7 . .
C24 C25 C26 119.7(4) . .
C24 C25 H17 120.2 . .
C26 C25 H17 120.2 . .
C21 C26 C25 121.2(4) . .
C21 C26 H18 119.4 . .
C25 C26 H18 119.4 . .
O2 C27 N2 123.7(4) . .
O2 C27 C28 122.3(4) . .
N2 C27 C28 113.9(4) . .
C211 C28 C231 110.5(3) . .
C211 C28 C221 110.7(3) . .
C231 C28 C221 108.8(3) . .
C211 C28 C27 109.2(3) . .
C231 C28 C27 110.8(3) . .
C221 C28 C27 106.8(3) . .
O31 C31 C32 108.9(4) . .
O31 C31 H19 109.9 . .
C32 C31 H19 109.9 . .
O31 C31 H20 109.9 . .
C32 C31 H20 109.9 . .
H19 C31 H20 108.3 . .
O32 C32 C31 112.3(5) . .
O32 C32 H22 109.1 . .
C31 C32 H22 109.1 . .
O32 C32 H21 109.1 . .
C31 C32 H21 109.1 . .
H22 C32 H21 107.9 . .
O32 C33 C34 110.8(4) . .
O32 C33 H23 109.5 . .
C34 C33 H23 109.5 . .
O32 C33 H24 109.5 . .
C34 C33 H24 109.5 . .
H23 C33 H24 108.1 . .
O31 C34 C33 112.0(5) . .
O31 C34 H26 109.2 . .
C33 C34 H26 109.2 . .
O31 C34 H25 109.2 . .
C33 C34 H25 109.2 . .
H26 C34 H25 107.9 . .
O41 C41 C42 110.9(5) . 2_657
O41 C41 H27 109.5 . .
C42 C41 H27 109.5 2_657 .
O41 C41 H28 109.5 . .
C42 C41 H28 109.5 2_657 .
H27 C41 H28 108.0 . .
O41 C42 C41 111.7(4) . 2_657
O41 C42 H30 109.3 . .
C41 C42 H30 109.3 2_657 .
O41 C42 H29 109.3 . .
C41 C42 H29 109.3 2_657 .
H30 C42 H29 107.9 . .
C52 C51 O51 110.5(8) . .
C52 C51 H31 109.5 . .
O51 C51 H31 109.5 . .
C52 C51 H32 109.5 . .
O51 C51 H32 109.5 . .
H31 C51 H32 108.1 . .
C51 C52 O52 120.4(10) . .
C51 C52 H34 107.2 . .
O52 C52 H34 107.2 . .
C51 C52 H33 107.2 . .
O52 C52 H33 107.2 . .
H34 C52 H33 106.9 . .
C54 C53 O52 106.9(8) . .
C54 C53 H35 110.3 . .
O52 C53 H35 110.3 . .
C54 C53 H36 110.3 . .
O52 C53 H36 110.3 . .
H35 C53 H36 108.6 . .
C53 C54 O51 107.0(7) . .
C53 C54 H38 110.3 . .
O51 C54 H38 110.3 . .
C53 C54 H37 110.3 . .
O51 C54 H37 110.3 . .
H38 C54 H37 108.6 . .
C52B C51B O51 116.8(10) . .
C52B C51B H31B 108.1 . .
O51 C51B H31B 108.1 . .
C52B C51B H32B 108.1 . .
O51 C51B H32B 108.1 . .
H31B C51B H32B 107.3 . .
C51B C52B O52 108.3(12) . .
C51B C52B H34B 110.0 . .
O52 C52B H34B 110.0 . .
C51B C52B H33B 110.0 . .
O52 C52B H33B 110.0 . .
H34B C52B H33B 108.4 . .
C54B C53B O52 106.5(9) . .
C54B C53B H35B 110.4 . .
O52 C53B H35B 110.4 . .
C54B C53B H36B 110.4 . .
O52 C53B H36B 110.4 . .
H35B C53B H36B 108.6 . .
C53B C54B O51 119.0(11) . .
C53B C54B H38B 107.6 . .
O51 C54B H38B 107.6 . .
C53B C54B H37B 107.6 . .
O51 C54B H37B 107.6 . .
H38B C54B H37B 107.0 . .
O61 C61 C62 111.4(5) . 2_676
O61 C61 H39 109.3 . .
C62 C61 H39 109.3 2_676 .
O61 C61 H40 109.3 . .
C62 C61 H40 109.3 2_676 .
H39 C61 H40 108.0 . .
O61 C62 C61 110.6(4) . 2_676
O61 C62 H42 109.5 . .
C61 C62 H42 109.5 2_676 .
O61 C62 H41 109.5 . .
C61 C62 H41 109.5 2_676 .
H42 C62 H41 108.1 . .
O71 C71 C72 111.6(4) . .
O71 C71 H43 109.3 . .
C72 C71 H43 109.3 . .
O71 C71 H44 109.3 . .
C72 C71 H44 109.3 . .
H43 C71 H44 108.0 . .
O72 C72 C71 110.2(4) . .
O72 C72 H46 109.6 . .
C71 C72 H46 109.6 . .
O72 C72 H45 109.6 . .
C71 C72 H45 109.6 . .
H46 C72 H45 108.1 . .
O72 C73 C74 111.5(4) . .
O72 C73 H47 109.3 . .
C74 C73 H47 109.3 . .
O72 C73 H48 109.3 . .
C74 C73 H48 109.3 . .
H47 C73 H48 108.0 . .
O71 C74 C73 110.0(4) . .
O71 C74 H50 109.7 . .
C73 C74 H50 109.7 . .
O71 C74 H49 109.7 . .
C73 C74 H49 109.7 . .
H50 C74 H49 108.2 . .
O81 C81 C82 109.3(5) . .
O81 C81 H51 109.8 . .
C82 C81 H51 109.8 . .
O81 C81 H52 109.8 . .
C82 C81 H52 109.8 . .
H51 C81 H52 108.3 . .
O82 C82 C81 112.1(6) . .
O82 C82 H54 109.2 . .
C81 C82 H54 109.2 . .
O82 C82 H53 109.2 . .
C81 C82 H53 109.2 . .
H54 C82 H53 107.9 . .
O82 C83 C84 110.9(5) . .
O82 C83 H55 109.5 . .
C84 C83 H55 109.5 . .
O82 C83 H56 109.5 . .
C84 C83 H56 109.5 . .
H55 C83 H56 108.1 . .
O81 C84 C83 109.8(5) . .
O81 C84 H58 109.7 . .
C83 C84 H58 109.7 . .
O81 C84 H57 109.7 . .
C83 C84 H57 109.7 . .
H58 C84 H57 108.2 . .
C92 C91 O91 112.5(6) . .
C92 C91 H59 109.1 . .
O91 C91 H59 109.1 . .
C92 C91 H60 109.1 . .
O91 C91 H60 109.1 . .
H59 C91 H60 107.8 . .
O92 C92 C91 118.1(7) . .
O92 C92 H61 107.8 . .
C91 C92 H61 107.8 . .
O92 C92 H62 107.8 . .
C91 C92 H62 107.8 . .
H61 C92 H62 107.1 . .
O92 C93 C94 111.5(6) . .
O92 C93 H64 109.3 . .
C94 C93 H64 109.3 . .
O92 C93 H63 109.3 . .
C94 C93 H63 109.3 . .
H64 C93 H63 108.0 . .
O91 C94 C93 112.2(7) . .
O91 C94 H65 109.2 . .
C93 C94 H65 109.2 . .
O91 C94 H66 109.2 . .
C93 C94 H66 109.2 . .
H65 C94 H66 107.9 . .
O101 C101 C102 108.9(12) . .
O101 C101 H67 109.9 . .
C102 C101 H67 109.9 . .
O101 C101 H68 109.9 . .
C102 C101 H68 109.9 . .
H67 C101 H68 108.3 . .
O102 C102 C101 110.5(15) . .
O102 C102 H70 109.5 . .
C101 C102 H70 109.5 . .
O102 C102 H69 109.5 . .
C101 C102 H69 109.5 . .
H70 C102 H69 108.1 . .
O102 C103 C104 108.9(18) . .
O102 C103 H71 109.9 . .
C104 C103 H71 109.9 . .
O102 C103 H72 109.9 . .
C104 C103 H72 109.9 . .
H71 C103 H72 108.3 . .
O101 C104 C103 99.7(17) . .
O101 C104 H74 111.8 . .
C103 C104 H74 111.8 . .
O101 C104 H73 111.8 . .
C103 C104 H73 111.8 . .
H74 C104 H73 109.6 . .
O101 C105 C106 110.1(13) . .
O101 C105 H67B 109.6 . .
C106 C105 H67B 109.6 . .
O101 C105 H68B 109.6 . .
C106 C105 H68B 109.6 . .
H67B C105 H68B 108.1 . .
O103 C106 C105 108.0(15) . .
O103 C106 H70B 110.1 . .
C105 C106 H70B 110.1 . .
O103 C106 H69B 110.1 . .
C105 C106 H69B 110.1 . .
H70B C106 H69B 108.4 . .
C108 C107 O103 108.3(15) . .
C108 C107 H71B 110.0 . .
O103 C107 H71B 110.0 . .
C108 C107 H72B 110.0 . .
O103 C107 H72B 110.0 . .
H71B C107 H72B 108.4 . .
O101 C108 C107 107.1(14) . .
O101 C108 H74B 110.3 . .
C107 C108 H74B 110.3 . .
O101 C108 H73B 110.3 . .
C107 C108 H73B 110.3 . .
H74B C108 H73B 108.6 . .
C112 C111 C116 115.5(4) . .
C112 C111 C18 124.3(4) . .
C116 C111 C18 120.2(4) . .
C111 C112 C113 122.4(4) . .
C111 C112 H75 118.8 . .
C113 C112 H75 118.8 . .
C114 C113 C112 121.8(4) . .
C114 C113 H76 119.1 . .
C112 C113 H76 119.1 . .
C115 C114 C113 116.0(4) . .
C115 C114 C117 122.5(4) . .
C113 C114 C117 121.5(4) . .
C114 C115 C116 121.9(4) . .
C114 C115 H77 119.0 . .
C116 C115 H77 119.0 . .
C111 C116 C115 122.2(4) . .
C111 C116 H78 118.9 . .
C115 C116 H78 118.9 . .
C118 C117 C120 108.3(4) . .
C118 C117 C119 107.0(4) . .
C120 C117 C119 109.5(4) . .
C118 C117 C114 113.0(4) . .
C120 C117 C114 111.7(4) . .
C119 C117 C114 107.2(4) . .
C117 C118 H79 109.5 . .
C117 C118 H80 109.5 . .
H79 C118 H80 109.5 . .
C117 C118 H81 109.5 . .
H79 C118 H81 109.5 . .
H80 C118 H81 109.5 . .
C117 C119 H82 109.5 . .
C117 C119 H83 109.5 . .
H82 C119 H83 109.5 . .
C117 C119 H84 109.5 . .
H82 C119 H84 109.5 . .
H83 C119 H84 109.5 . .
C117 C120 H85 109.5 . .
C117 C120 H86 109.5 . .
H85 C120 H86 109.5 . .
C117 C120 H87 109.5 . .
H85 C120 H87 109.5 . .
H86 C120 H87 109.5 . .
C122 C121 C126 116.1(4) . .
C122 C121 C18 123.6(4) . .
C126 C121 C18 120.3(4) . .
C123 C122 C121 122.0(4) . .
C123 C122 H88 119.0 . .
C121 C122 H88 119.0 . .
C122 C123 C124 121.7(4) . .
C122 C123 H89 119.1 . .
C124 C123 H89 119.1 . .
C123 C124 C125 116.8(4) . .
C123 C124 C127 123.6(4) . .
C125 C124 C127 119.6(4) . .
C126 C125 C124 121.4(4) . .
C126 C125 H90 119.3 . .
C124 C125 H90 119.3 . .
C125 C126 C121 122.0(4) . .
C125 C126 H91 119.0 . .
C121 C126 H91 119.0 . .
C129 C127 C128 108.5(4) . .
C129 C127 C124 110.9(4) . .
C128 C127 C124 111.3(4) . .
C129 C127 C130 108.3(4) . .
C128 C127 C130 109.8(4) . .
C124 C127 C130 108.1(4) . .
C127 C128 H92 109.5 . .
C127 C128 H93 109.5 . .
H92 C128 H93 109.5 . .
C127 C128 H94 109.5 . .
H92 C128 H94 109.5 . .
H93 C128 H94 109.5 . .
C127 C129 H95 109.5 . .
C127 C129 H96 109.5 . .
H95 C129 H96 109.5 . .
C127 C129 H97 109.5 . .
H95 C129 H97 109.5 . .
H96 C129 H97 109.5 . .
C127 C130 H98 109.5 . .
C127 C130 H99 109.5 . .
H98 C130 H99 109.5 . .
C127 C130 H100 109.5 . .
H98 C130 H100 109.5 . .
H99 C130 H100 109.5 . .
C136 C131 C132 116.2(4) . .
C136 C131 C18 123.7(4) . .
C132 C131 C18 120.1(4) . .
C133 C132 C131 121.9(4) . .
C133 C132 H101 119.1 . .
C131 C132 H101 119.1 . .
C134 C133 C132 121.3(4) . .
C134 C133 H102 119.3 . .
C132 C133 H102 119.3 . .
C133 C134 C135 117.0(4) . .
C133 C134 C137 122.9(5) . .
C135 C134 C137 120.0(5) . .
C134 C135 C136 121.6(4) . .
C134 C135 H103 119.2 . .
C136 C135 H103 119.2 . .
C131 C136 C135 122.0(4) . .
C131 C136 H104 119.0 . .
C135 C136 H104 119.0 . .
C138 C137 C140 112.1(5) . .
C138 C137 C134 112.8(4) . .
C140 C137 C134 109.2(4) . .
C138 C137 C139 106.6(4) . .
C140 C137 C139 105.8(5) . .
C134 C137 C139 110.0(4) . .
C137 C138 H105 109.5 . .
C137 C138 H106 109.5 . .
H105 C138 H106 109.5 . .
C137 C138 H107 109.5 . .
H105 C138 H107 109.5 . .
H106 C138 H107 109.5 . .
C137 C139 H108 109.5 . .
C137 C139 H109 109.5 . .
H108 C139 H109 109.5 . .
C137 C139 H110 109.5 . .
H108 C139 H110 109.5 . .
H109 C139 H110 109.5 . .
C137 C140 H111 109.5 . .
C137 C140 H112 109.5 . .
H111 C140 H112 109.5 . .
C137 C140 H113 109.5 . .
H111 C140 H113 109.5 . .
H112 C140 H113 109.5 . .
C212 C211 C216 116.6(5) . .
C212 C211 C28 123.5(4) . .
C216 C211 C28 119.9(4) . .
C211 C212 C213 121.3(5) . .
C211 C212 H114 119.3 . .
C213 C212 H114 119.3 . .
C212 C213 C214 122.1(5) . .
C212 C213 H115 118.9 . .
C214 C213 H115 118.9 . .
C213 C214 C215 116.3(5) . .
C213 C214 C217 122.9(5) . .
C215 C214 C217 120.8(5) . .
C216 C215 C214 121.5(5) . .
C216 C215 H116 119.2 . .
C214 C215 H116 119.2 . .
C215 C216 C211 122.1(4) . .
C215 C216 H117 118.9 . .
C211 C216 H117 118.9 . .
C219 C217 C220 109.0(6) . .
C219 C217 C214 113.4(5) . .
C220 C217 C214 110.7(4) . .
C219 C217 C218 109.2(5) . .
C220 C217 C218 106.8(5) . .
C214 C217 C218 107.5(5) . .
C217 C218 H118 109.5 . .
C217 C218 H119 109.5 . .
H118 C218 H119 109.5 . .
C217 C218 H120 109.5 . .
H118 C218 H120 109.5 . .
H119 C218 H120 109.5 . .
C217 C219 H121 109.5 . .
C217 C219 H122 109.5 . .
H121 C219 H122 109.5 . .
C217 C219 H123 109.5 . .
H121 C219 H123 109.5 . .
H122 C219 H123 109.5 . .
C217 C220 H124 109.5 . .
C217 C220 H125 109.5 . .
H124 C220 H125 109.5 . .
C217 C220 H126 109.5 . .
H124 C220 H126 109.5 . .
H125 C220 H126 109.5 . .
C222 C221 C226 116.6(4) . .
C222 C221 C28 123.2(4) . .
C226 C221 C28 120.2(4) . .
C221 C222 C223 121.1(4) . .
C221 C222 H127 119.4 . .
C223 C222 H127 119.4 . .
C224 C223 C222 123.1(4) . .
C224 C223 H128 118.5 . .
C222 C223 H128 118.5 . .
C225 C224 C223 115.2(4) . .
C225 C224 C227 124.6(4) . .
C223 C224 C227 120.2(4) . .
C224 C225 C226 123.3(4) . .
C224 C225 H129 118.3 . .
C226 C225 H129 118.3 . .
C221 C226 C225 120.6(4) . .
C221 C226 H130 119.7 . .
C225 C226 H130 119.7 . .
C229 C227 C230 108.6(4) . .
C229 C227 C228 107.8(4) . .
C230 C227 C228 109.8(4) . .
C229 C227 C224 110.8(4) . .
C230 C227 C224 111.6(4) . .
C228 C227 C224 108.3(4) . .
C227 C228 H131 109.5 . .
C227 C228 H132 109.5 . .
H131 C228 H132 109.5 . .
C227 C228 H133 109.5 . .
H131 C228 H133 109.5 . .
H132 C228 H133 109.5 . .
C227 C229 H134 109.5 . .
C227 C229 H135 109.5 . .
H134 C229 H135 109.5 . .
C227 C229 H136 109.5 . .
H134 C229 H136 109.5 . .
H135 C229 H136 109.5 . .
C227 C230 H137 109.5 . .
C227 C230 H138 109.5 . .
H137 C230 H138 109.5 . .
C227 C230 H139 109.5 . .
H137 C230 H139 109.5 . .
H138 C230 H139 109.5 . .
C232 C231 C236 117.2(4) . .
C232 C231 C28 123.1(4) . .
C236 C231 C28 119.5(4) . .
C231 C232 C233 121.8(4) . .
C231 C232 H140 119.1 . .
C233 C232 H140 119.1 . .
C234 C233 C232 121.4(5) . .
C234 C233 H141 119.3 . .
C232 C233 H141 119.3 . .
C233 C234 C235 117.0(4) . .
C233 C234 C237 123.5(5) . .
C235 C234 C237 119.5(4) . .
C236 C235 C234 121.8(4) . .
C236 C235 H142 119.1 . .
C234 C235 H142 119.1 . .
C235 C236 C231 120.8(4) . .
C235 C236 H143 119.6 . .
C231 C236 H143 119.6 . .
C240 C237 C239 108.0(4) . .
C240 C237 C238 110.6(5) . .
C239 C237 C238 108.4(4) . .
C240 C237 C234 110.0(4) . .
C239 C237 C234 109.1(4) . .
C238 C237 C234 110.7(4) . .
C237 C238 H144 109.5 . .
C237 C238 H145 109.5 . .
H144 C238 H145 109.5 . .
C237 C238 H146 109.5 . .
H144 C238 H146 109.5 . .
H145 C238 H146 109.5 . .
C237 C239 H147 109.5 . .
C237 C239 H148 109.5 . .
H147 C239 H148 109.5 . .
C237 C239 H149 109.5 . .
H147 C239 H149 109.5 . .
H148 C239 H149 109.5 . .
C237 C240 H150 109.5 . .
C237 C240 H151 109.5 . .
H150 C240 H151 109.5 . .
C237 C240 H152 109.5 . .
H150 C240 H152 109.5 . .
H151 C240 H152 109.5 . .

loop_
_geom_bond_atom_site_label_1
_geom_bond_atom_site_label_2
_geom_bond_distance
_geom_bond_site_symmetry_2
Mg1 O11 2.037(3) 2_557
Mg1 O11 2.037(3) .
Mg1 O3 2.095(3) 2_557
Mg1 O3 2.095(3) .
Mg1 O4 2.113(3) .
Mg1 O4 2.113(3) 2_557
Mg1 H3 2.40(4) .
Mg2 O21 2.044(3) .
Mg2 O21 2.044(3) 2_776
Mg2 O5 2.082(3) .
Mg2 O5 2.082(3) 2_776
Mg2 O6 2.110(3) 2_776
Mg2 O6 2.110(3) .
O1 C17 1.211(4) .
O2 C27 1.214(4) .
O3 H3 0.815(18) .
O3 H4 0.83(4) .
O4 H5 0.83(4) .
O4 H6 0.84(4) .
O5 H7 0.82(4) .
O5 H8 0.80(4) .
O6 H9 0.860(19) .
O6 H10 0.834(19) .
O11 C1 1.261(4) .
O12 C1 1.245(5) .
O21 C2 1.264(4) .
O22 C2 1.254(5) .
O31 C34 1.422(6) .
O31 C31 1.429(5) .
O32 C33 1.401(5) .
O32 C32 1.419(6) .
O41 C41 1.407(6) .
O41 C42 1.415(5) .
O51 C54B 1.428(7) .
O51 C54 1.428(7) .
O51 C51B 1.472(12) .
O51 C51 1.487(9) .
O52 C52B 1.381(8) .
O52 C52 1.381(8) .
O52 C53 1.480(9) .
O52 C53B 1.595(13) .
O61 C61 1.381(6) .
O61 C62 1.431(6) .
O71 C71 1.424(5) .
O71 C74 1.428(5) .
O72 C72 1.418(5) .
O72 C73 1.448(6) .
O81 C84 1.420(5) .
O81 C81 1.431(6) .
O82 C83 1.421(7) .
O82 C82 1.444(8) .
O91 C94 1.355(7) .
O91 C91 1.428(7) .
O92 C92 1.359(6) .
O92 C93 1.441(7) .
O101 C101 1.393(15) .
O101 C108 1.410(15) .
O101 C105 1.437(16) .
O101 C104 1.448(16) .
O102 C102 1.421(15) .
O102 C103 1.466(16) .
O103 C106 1.413(15) .
O103 C107 1.443(15) .
N1 C17 1.355(4) .
N1 C12 1.410(5) .
N1 H1 0.842(18) .
N2 C27 1.357(5) .
N2 C22 1.401(5) .
N2 H2 0.877(18) .
C1 C11 1.506(5) .
C2 C21 1.506(5) .
C11 C16 1.386(5) .
C11 C12 1.412(5) .
C12 C13 1.385(5) .
C13 C14 1.374(5) .
C13 H11 0.9500 .
C14 C15 1.384(5) .
C14 H12 0.9500 .
C15 C16 1.380(5) .
C15 H13 0.9500 .
C16 H14 0.9500 .
C17 C18 1.563(5) .
C18 C121 1.533(5) .
C18 C131 1.542(5) .
C18 C111 1.547(5) .
C21 C26 1.382(5) .
C21 C22 1.411(5) .
C22 C23 1.386(5) .
C23 C24 1.373(5) .
C23 H15 0.9500 .
C24 C25 1.367(5) .
C24 H16 0.9500 .
C25 C26 1.384(5) .
C25 H17 0.9500 .
C26 H18 0.9500 .
C27 C28 1.553(5) .
C28 C211 1.538(6) .
C28 C231 1.544(5) .
C28 C221 1.551(5) .
C31 C32 1.453(6) .
C31 H19 0.9900 .
C31 H20 0.9900 .
C32 H22 0.9900 .
C32 H21 0.9900 .
C33 C34 1.453(6) .
C33 H23 0.9900 .
C33 H24 0.9900 .
C34 H26 0.9900 .
C34 H25 0.9900 .
C41 C42 1.491(7) 2_657
C41 H27 0.9900 .
C41 H28 0.9900 .
C42 C41 1.492(7) 2_657
C42 H30 0.9900 .
C42 H29 0.9900 .
C51 C52 1.316(9) .
C51 H31 0.9900 .
C51 H32 0.9900 .
C52 H34 0.9900 .
C52 H33 0.9900 .
C53 C54 1.406(9) .
C53 H35 0.9900 .
C53 H36 0.9900 .
C54 H38 0.9900 .
C54 H37 0.9900 .
C51B C52B 1.232(11) .
C51B H31B 0.9900 .
C51B H32B 0.9900 .
C52B H34B 0.9900 .
C52B H33B 0.9900 .
C53B C54B 1.288(11) .
C53B H35B 0.9900 .
C53B H36B 0.9900 .
C54B H38B 0.9900 .
C54B H37B 0.9900 .
C61 C62 1.493(7) 2_676
C61 H39 0.9900 .
C61 H40 0.9900 .
C62 C61 1.493(7) 2_676
C62 H42 0.9900 .
C62 H41 0.9900 .
C71 C72 1.490(6) .
C71 H43 0.9900 .
C71 H44 0.9900 .
C72 H46 0.9900 .
C72 H45 0.9900 .
C73 C74 1.479(6) .
C73 H47 0.9900 .
C73 H48 0.9900 .
C74 H50 0.9900 .
C74 H49 0.9900 .
C81 C82 1.458(8) .
C81 H51 0.9900 .
C81 H52 0.9900 .
C82 H54 0.9900 .
C82 H53 0.9900 .
C83 C84 1.456(7) .
C83 H55 0.9900 .
C83 H56 0.9900 .
C84 H58 0.9900 .
C84 H57 0.9900 .
C91 C92 1.392(8) .
C91 H59 0.9900 .
C91 H60 0.9900 .
C92 H61 0.9900 .
C92 H62 0.9900 .
C93 C94 1.454(8) .
C93 H64 0.9900 .
C93 H63 0.9900 .
C94 H65 0.9900 .
C94 H66 0.9900 .
C101 C102 1.460(15) .
C101 H67 0.9900 .
C101 H68 0.9900 .
C102 H70 0.9900 .
C102 H69 0.9900 .
C103 C104 1.474(17) .
C103 H71 0.9900 .
C103 H72 0.9900 .
C104 H74 0.9900 .
C104 H73 0.9900 .
C105 C106 1.487(15) .
C105 H67B 0.9900 .
C105 H68B 0.9900 .
C106 H70B 0.9900 .
C106 H69B 0.9900 .
C107 C108 1.437(16) .
C107 H71B 0.9900 .
C107 H72B 0.9900 .
C108 H74B 0.9900 .
C108 H73B 0.9900 .
C111 C112 1.360(5) .
C111 C116 1.369(5) .
C112 C113 1.394(5) .
C112 H75 0.9500 .
C113 C114 1.366(5) .
C113 H76 0.9500 .
C114 C115 1.359(6) .
C114 C117 1.539(5) .
C115 C116 1.393(6) .
C115 H77 0.9500 .
C116 H78 0.9500 .
C117 C118 1.506(6) .
C117 C120 1.518(6) .
C117 C119 1.528(6) .
C118 H79 0.9800 .
C118 H80 0.9800 .
C118 H81 0.9800 .
C119 H82 0.9800 .
C119 H83 0.9800 .
C119 H84 0.9800 .
C120 H85 0.9800 .
C120 H86 0.9800 .
C120 H87 0.9800 .
C121 C122 1.381(5) .
C121 C126 1.397(5) .
C122 C123 1.380(6) .
C122 H88 0.9500 .
C123 C124 1.380(6) .
C123 H89 0.9500 .
C124 C125 1.391(5) .
C124 C127 1.530(6) .
C125 C126 1.372(5) .
C125 H90 0.9500 .
C126 H91 0.9500 .
C127 C129 1.512(6) .
C127 C128 1.522(6) .
C127 C130 1.539(6) .
C128 H92 0.9800 .
C128 H93 0.9800 .
C128 H94 0.9800 .
C129 H95 0.9800 .
C129 H96 0.9800 .
C129 H97 0.9800 .
C130 H98 0.9800 .
C130 H99 0.9800 .
C130 H100 0.9800 .
C131 C136 1.370(5) .
C131 C132 1.396(5) .
C132 C133 1.385(5) .
C132 H101 0.9500 .
C133 C134 1.375(6) .
C133 H102 0.9500 .
C134 C135 1.380(6) .
C134 C137 1.529(5) .
C135 C136 1.387(5) .
C135 H103 0.9500 .
C136 H104 0.9500 .
C137 C138 1.482(6) .
C137 C140 1.509(6) .
C137 C139 1.549(7) .
C138 H105 0.9800 .
C138 H106 0.9800 .
C138 H107 0.9800 .
C139 H108 0.9800 .
C139 H109 0.9800 .
C139 H110 0.9800 .
C140 H111 0.9800 .
C140 H112 0.9800 .
C140 H113 0.9800 .
C211 C212 1.371(5) .
C211 C216 1.396(5) .
C212 C213 1.383(6) .
C212 H114 0.9500 .
C213 C214 1.385(6) .
C213 H115 0.9500 .
C214 C215 1.388(6) .
C214 C217 1.538(7) .
C215 C216 1.362(6) .
C215 H116 0.9500 .
C216 H117 0.9500 .
C217 C219 1.493(8) .
C217 C220 1.523(6) .
C217 C218 1.552(7) .
C218 H118 0.9800 .
C218 H119 0.9800 .
C218 H120 0.9800 .
C219 H121 0.9800 .
C219 H122 0.9800 .
C219 H123 0.9800 .
C220 H124 0.9800 .
C220 H125 0.9800 .
C220 H126 0.9800 .
C221 C222 1.356(5) .
C221 C226 1.379(5) .
C222 C223 1.395(5) .
C222 H127 0.9500 .
C223 C224 1.355(5) .
C223 H128 0.9500 .
C224 C225 1.353(6) .
C224 C227 1.544(6) .
C225 C226 1.389(6) .
C225 H129 0.9500 .
C226 H130 0.9500 .
C227 C229 1.514(6) .
C227 C230 1.526(6) .
C227 C228 1.544(6) .
C228 H131 0.9800 .
C228 H132 0.9800 .
C228 H133 0.9800 .
C229 H134 0.9800 .
C229 H135 0.9800 .
C229 H136 0.9800 .
C230 H137 0.9800 .
C230 H138 0.9800 .
C230 H139 0.9800 .
C231 C232 1.378(5) .
C231 C236 1.391(5) .
C232 C233 1.390(5) .
C232 H140 0.9500 .
C233 C234 1.378(6) .
C233 H141 0.9500 .
C234 C235 1.391(6) .
C234 C237 1.548(6) .
C235 C236 1.389(5) .
C235 H142 0.9500 .
C236 H143 0.9500 .
C237 C240 1.494(6) .
C237 C239 1.513(6) .
C237 C238 1.525(6) .
C238 H144 0.9800 .
C238 H145 0.9800 .
C238 H146 0.9800 .
C239 H147 0.9800 .
C239 H148 0.9800 .
C239 H149 0.9800 .
C240 H150 0.9800 .
C240 H151 0.9800 .
C240 H152 0.9800 .

loop_
_geom_torsion_atom_site_label_1
_geom_torsion_atom_site_label_2
_geom_torsion_atom_site_label_3
_geom_torsion_atom_site_label_4
_geom_torsion
_geom_torsion_site_symmetry_4
Mg1 O11 C1 O12 -6.3(7) .
Mg1 O11 C1 C11 173.3(2) .
Mg2 O21 C2 O22 2.5(7) .
Mg2 O21 C2 C21 -176.0(2) .
O12 C1 C11 C16 161.8(4) .
O11 C1 C11 C16 -17.7(6) .
O12 C1 C11 C12 -16.3(6) .
O11 C1 C11 C12 164.1(4) .
C17 N1 C12 C13 29.0(6) .
C17 N1 C12 C11 -151.4(4) .
C16 C11 C12 C13 -1.6(6) .
C1 C11 C12 C13 176.6(4) .
C16 C11 C12 N1 178.8(4) .
C1 C11 C12 N1 -3.0(6) .
N1 C12 C13 C14 -178.6(4) .
C11 C12 C13 C14 1.8(6) .
C12 C13 C14 C15 -0.8(6) .
C13 C14 C15 C16 -0.3(7) .
C14 C15 C16 C11 0.4(7) .
C12 C11 C16 C15 0.5(7) .
C1 C11 C16 C15 -177.8(4) .
C12 N1 C17 O1 -15.5(7) .
C12 N1 C17 C18 161.2(4) .
O1 C17 C18 C121 -148.1(4) .
N1 C17 C18 C121 35.1(4) .
O1 C17 C18 C131 -25.5(6) .
N1 C17 C18 C131 157.8(4) .
O1 C17 C18 C111 91.4(5) .
N1 C17 C18 C111 -85.3(4) .
O22 C2 C21 C26 -158.3(4) .
O21 C2 C21 C26 20.3(6) .
O22 C2 C21 C22 19.4(6) .
O21 C2 C21 C22 -162.0(4) .
C27 N2 C22 C23 -30.2(6) .
C27 N2 C22 C21 148.3(4) .
C26 C21 C22 C23 -0.8(6) .
C2 C21 C22 C23 -178.5(4) .
C26 C21 C22 N2 -179.3(4) .
C2 C21 C22 N2 3.0(6) .
N2 C22 C23 C24 179.1(4) .
C21 C22 C23 C24 0.7(6) .
C22 C23 C24 C25 -0.4(6) .
C23 C24 C25 C26 0.2(7) .
C22 C21 C26 C25 0.6(7) .
C2 C21 C26 C25 178.5(4) .
C24 C25 C26 C21 -0.4(7) .
C22 N2 C27 O2 15.8(7) .
C22 N2 C27 C28 -160.3(4) .
O2 C27 C28 C211 149.4(4) .
N2 C27 C28 C211 -34.5(4) .
O2 C27 C28 C231 27.5(6) .
N2 C27 C28 C231 -156.4(4) .
O2 C27 C28 C221 -90.8(5) .
N2 C27 C28 C221 85.3(4) .
C34 O31 C31 C32 -55.3(6) .
C33 O32 C32 C31 -60.2(6) .
O31 C31 C32 O32 59.0(6) .
C32 O32 C33 C34 57.6(6) .
C31 O31 C34 C33 55.6(6) .
O32 C33 C34 O31 -57.2(6) .
C42 O41 C41 C42 -56.9(6) 2_657
C41 O41 C42 C41 57.3(7) 2_657
C54 O51 C51 C52 -45.9(15) .
O51 C51 C52 O52 45.2(18) .
C53 O52 C52 C51 -53.9(14) .
C52 O52 C53 C54 62.5(10) .
O52 C53 C54 O51 -67.4(10) .
C51 O51 C54 C53 59.3(11) .
C54B O51 C51B C52B 59(2) .
O51 C51B C52B O52 -66(2) .
C53B O52 C52B C51B 58.4(15) .
C52B O52 C53B C54B -51.5(16) .
O52 C53B C54B O51 51.6(16) .
C51B O51 C54B C53B -52.8(14) .
C62 O61 C61 C62 57.9(7) 2_676
C61 O61 C62 C61 -57.4(7) 2_676
C74 O71 C71 C72 58.1(5) .
C73 O72 C72 C71 57.2(6) .
O71 C71 C72 O72 -58.9(6) .
C72 O72 C73 C74 -58.3(6) .
C71 O71 C74 C73 -57.3(5) .
O72 C73 C74 O71 58.5(6) .
C84 O81 C81 C82 58.6(7) .
C83 O82 C82 C81 57.0(8) .
O81 C81 C82 O82 -57.8(8) .
C82 O82 C83 C84 -57.9(8) .
C81 O81 C84 C83 -60.5(6) .
O82 C83 C84 O81 61.3(7) .
C94 O91 C91 C92 52.7(9) .
C93 O92 C92 C91 49.5(9) .
O91 C91 C92 O92 -51.6(10) .
C92 O92 C93 C94 -50.8(8) .
C91 O91 C94 C93 -57.5(9) .
O92 C93 C94 O91 59.0(9) .
C104 O101 C101 C102 -67(2) .
C103 O102 C102 C101 -57(2) .
O101 C101 C102 O102 58(2) .
C102 O102 C103 C104 66(3) .
C101 O101 C104 C103 71(2) .
O102 C103 C104 O101 -71(3) .
C108 O101 C105 C106 64(2) .
C107 O103 C106 C105 53(2) .
O101 C105 C106 O103 -56(3) .
C106 O103 C107 C108 -59(2) .
C105 O101 C108 C107 -69(2) .
O103 C107 C108 O101 65(2) .
C121 C18 C111 C112 -106.3(5) .
C131 C18 C111 C112 130.0(4) .
C17 C18 C111 C112 13.0(5) .
C121 C18 C111 C116 72.5(5) .
C131 C18 C111 C116 -51.2(5) .
C17 C18 C111 C116 -168.3(4) .
C116 C111 C112 C113 -2.0(7) .
C18 C111 C112 C113 176.8(4) .
C111 C112 C113 C114 -1.2(8) .
C112 C113 C114 C115 3.4(7) .
C112 C113 C114 C117 -174.6(5) .
C113 C114 C115 C116 -2.5(7) .
C117 C114 C115 C116 175.5(4) .
C112 C111 C116 C115 2.9(7) .
C18 C111 C116 C115 -175.9(4) .
C114 C115 C116 C111 -0.7(8) .
C115 C114 C117 C118 157.9(4) .
C113 C114 C117 C118 -24.2(6) .
C115 C114 C117 C120 35.5(7) .
C113 C114 C117 C120 -146.7(5) .
C115 C114 C117 C119 -84.5(6) .
C113 C114 C117 C119 93.3(6) .
C131 C18 C121 C122 114.1(4) .
C111 C18 C121 C122 -7.8(5) .
C17 C18 C121 C122 -125.0(4) .
C131 C18 C121 C126 -67.8(4) .
C111 C18 C121 C126 170.3(3) .
C17 C18 C121 C126 53.1(5) .
C126 C121 C122 C123 3.0(6) .
C18 C121 C122 C123 -178.8(4) .
C121 C122 C123 C124 -0.7(7) .
C122 C123 C124 C125 -1.2(6) .
C122 C123 C124 C127 177.9(4) .
C123 C124 C125 C126 0.7(6) .
C127 C124 C125 C126 -178.4(4) .
C124 C125 C126 C121 1.8(6) .
C122 C121 C126 C125 -3.6(6) .
C18 C121 C126 C125 178.2(4) .
C123 C124 C127 C129 -125.4(4) .
C125 C124 C127 C129 53.6(5) .
C123 C124 C127 C128 -4.6(6) .
C125 C124 C127 C128 174.5(4) .
C123 C124 C127 C130 116.0(5) .
C125 C124 C127 C130 -64.9(5) .
C121 C18 C131 C136 10.4(5) .
C111 C18 C131 C136 134.0(4) .
C17 C18 C131 C136 -110.8(4) .
C121 C18 C131 C132 -168.8(3) .
C111 C18 C131 C132 -45.2(5) .
C17 C18 C131 C132 70.0(4) .
C136 C131 C132 C133 0.4(6) .
C18 C131 C132 C133 179.7(3) .
C131 C132 C133 C134 -1.0(6) .
C132 C133 C134 C135 1.1(6) .
C132 C133 C134 C137 178.9(4) .
C133 C134 C135 C136 -0.7(7) .
C137 C134 C135 C136 -178.6(4) .
C132 C131 C136 C135 0.0(6) .
C18 C131 C136 C135 -179.2(4) .
C134 C135 C136 C131 0.2(7) .
C133 C134 C137 C138 18.1(7) .
C135 C134 C137 C138 -164.2(5) .
C133 C134 C137 C140 -107.4(6) .
C135 C134 C137 C140 70.4(6) .
C133 C134 C137 C139 136.9(5) .
C135 C134 C137 C139 -45.4(6) .
C231 C28 C211 C212 -112.7(4) .
C221 C28 C211 C212 7.9(5) .
C27 C28 C211 C212 125.2(4) .
C231 C28 C211 C216 67.6(4) .
C221 C28 C211 C216 -171.8(4) .
C27 C28 C211 C216 -54.5(5) .
C216 C211 C212 C213 -1.7(7) .
C28 C211 C212 C213 178.6(4) .
C211 C212 C213 C214 1.4(8) .
C212 C213 C214 C215 -0.7(8) .
C212 C213 C214 C217 179.8(5) .
C213 C214 C215 C216 0.3(7) .
C217 C214 C215 C216 179.8(4) .
C214 C215 C216 C211 -0.7(7) .
C212 C211 C216 C215 1.4(6) .
C28 C211 C216 C215 -178.9(4) .
C213 C214 C217 C219 2.7(8) .
C215 C214 C217 C219 -176.8(6) .
C213 C214 C217 C220 125.5(5) .
C215 C214 C217 C220 -53.9(7) .
C213 C214 C217 C218 -118.1(6) .
C215 C214 C217 C218 62.4(6) .
C211 C28 C221 C222 97.7(5) .
C231 C28 C221 C222 -140.7(4) .
C27 C28 C221 C222 -21.1(6) .
C211 C28 C221 C226 -80.9(5) .
C231 C28 C221 C226 40.7(5) .
C27 C28 C221 C226 160.4(4) .
C226 C221 C222 C223 2.7(7) .
C28 C221 C222 C223 -175.9(5) .
C221 C222 C223 C224 -1.2(9) .
C222 C223 C224 C225 0.0(8) .
C222 C223 C224 C227 177.7(5) .
C223 C224 C225 C226 -0.5(8) .
C227 C224 C225 C226 -178.0(5) .
C222 C221 C226 C225 -3.1(7) .
C28 C221 C226 C225 175.6(5) .
C224 C225 C226 C221 2.1(9) .
C225 C224 C227 C229 -135.4(5) .
C223 C224 C227 C229 47.2(6) .
C225 C224 C227 C230 -14.4(8) .
C223 C224 C227 C230 168.2(5) .
C225 C224 C227 C228 106.6(6) .
C223 C224 C227 C228 -70.9(6) .
C211 C28 C231 C232 -1.1(5) .
C221 C28 C231 C232 -122.8(4) .
C27 C28 C231 C232 120.0(4) .
C211 C28 C231 C236 175.3(3) .
C221 C28 C231 C236 53.6(5) .
C27 C28 C231 C236 -63.6(4) .
C236 C231 C232 C233 0.2(6) .
C28 C231 C232 C233 176.6(4) .
C231 C232 C233 C234 0.1(7) .
C232 C233 C234 C235 -0.1(7) .
C232 C233 C234 C237 -177.5(4) .
C233 C234 C235 C236 -0.2(6) .
C237 C234 C235 C236 177.3(4) .
C234 C235 C236 C231 0.5(6) .
C232 C231 C236 C235 -0.5(5) .
C28 C231 C236 C235 -177.1(3) .
C233 C234 C237 C240 -127.6(5) .
C235 C234 C237 C240 55.0(6) .
C233 C234 C237 C239 114.1(5) .
C235 C234 C237 C239 -63.3(6) .
C233 C234 C237 C238 -5.1(7) .
C235 C234 C237 C238 177.6(4) .
